data_4109606
loop_
_publ_author_name
'J\"urgen Stahl'
'Wolfgang Mohr'
'Laura de Quadras'
'Thomas B. Peters'
'James C. Bohling'
'Jos\'e Miguel Mart\'in-Alvarez'
'Gareth R. Owen'
'Frank Hampel'
'John A. Gladysz'

_publ_section_title
;
 sp Carbon Chains Surrounded by sp3 Carbon Double Helices:
 Coordination-Driven Self-Assembly of Wirelike Pt(C\\tbC)nPt Moieties That
 Are Spanned by Two P(CH2)mP Linkages
;
_journal_name_full 'Journal of the American Chemical Society'
_journal_page_first 8282
_journal_page_last 8295
_journal_paper_doi 10.1021/ja0716103
_journal_volume 129
_journal_year 2007
_chemical_formula_sum 'C94.5 H93 Cl5 F10 P4 Pt2'
_chemical_formula_weight 2110.00
_chemical_name_systematic
; 
 ? 
;
_space_group_IT_number 2
_symmetry_cell_setting triclinic
_symmetry_space_group_name_Hall '-P 1'
_symmetry_space_group_name_H-M 'P -1'
_atom_sites_solution_hydrogens geom
_atom_sites_solution_primary direct
_atom_sites_solution_secondary difmap
_audit_creation_method SHELXL-97
_cell_angle_alpha 77.8280(6)
_cell_angle_beta 79.3644(6)
_cell_angle_gamma 87.8733(5)
_cell_formula_units_Z 2
_cell_length_a 10.9876(1)
_cell_length_b 17.2761(2)
_cell_length_c 24.8047(2)
_cell_measurement_reflns_used 18783
_cell_measurement_temperature 173(2)
_cell_volume 4523.57(8)
_computing_cell_refinement DENZO-SMN
_computing_data_collection 'Nonius Collect'
_computing_data_reduction DENZO-SMN
_computing_molecular_graphics 'SHELXTL NT'
_computing_publication_material 'SHELXTL NT'
_computing_structure_refinement 'SHELXL-97 (Sheldrick, 1997)'
_computing_structure_solution 'SHELXS-97 (Sheldrick, 1990)'
_diffrn_ambient_temperature 173(2)
_diffrn_detector_area_resol_mean 9
_diffrn_measured_fraction_theta_full 0.992
_diffrn_measured_fraction_theta_max 0.992
_diffrn_measurement_device_type 'Nonius KappaCCD'
_diffrn_radiation_monochromator graphite
_diffrn_radiation_source 'fine-focus rotating anode'
_diffrn_radiation_type MoK\a
_diffrn_radiation_wavelength 0.71073
_diffrn_reflns_av_R_equivalents 0.0198
_diffrn_reflns_av_sigmaI/netI 0.0310
_diffrn_reflns_limit_h_max 14
_diffrn_reflns_limit_h_min -14
_diffrn_reflns_limit_k_max 22
_diffrn_reflns_limit_k_min -22
_diffrn_reflns_limit_l_max 32
_diffrn_reflns_limit_l_min -32
_diffrn_reflns_number 36689
_diffrn_reflns_theta_full 27.48
_diffrn_reflns_theta_max 27.48
_diffrn_reflns_theta_min 1.21
_exptl_absorpt_coefficient_mu 3.373
_exptl_absorpt_correction_T_max 0.7291
_exptl_absorpt_correction_T_min 0.3848
_exptl_absorpt_correction_type empirical
_exptl_absorpt_process_details Scalepack
_exptl_crystal_colour yellow
_exptl_crystal_density_diffrn 1.549
_exptl_crystal_description plate
_exptl_crystal_F_000 2102
_exptl_crystal_size_max 0.35
_exptl_crystal_size_mid 0.30
_exptl_crystal_size_min 0.10
_refine_diff_density_max 2.217
_refine_diff_density_min -2.344
_refine_diff_density_rms 0.134
_refine_ls_extinction_method none
_refine_ls_goodness_of_fit_ref 1.022
_refine_ls_hydrogen_treatment 'riding model'
_refine_ls_matrix_type full
_refine_ls_number_parameters 1053
_refine_ls_number_reflns 20581
_refine_ls_number_restraints 16
_refine_ls_restrained_S_all 1.032
_refine_ls_R_factor_all 0.0482
_refine_ls_R_factor_gt 0.0396
_refine_ls_shift/su_max 0.131
_refine_ls_shift/su_mean 0.009
_refine_ls_structure_factor_coef Fsqd
_refine_ls_weighting_details 'calc w=1/[\s^2^(Fo^2^)+(0.0602P)^2^+13.9824P] where P=(Fo^2^+2Fc^2^)/3'
_refine_ls_weighting_scheme calc
_refine_ls_wR_factor_gt 0.1040
_refine_ls_wR_factor_ref 0.1117
_reflns_number_gt 17663
_reflns_number_total 20581
_reflns_threshold_expression >2sigma(I)
_cod_data_source_file ja0716103si20070411_100938.cif
_cod_data_source_block go07
_cod_original_formula_sum 'C94.50 H93 Cl5 F10 P4 Pt2'
_cod_database_code 4109606

loop_
_symmetry_equiv_pos_as_xyz
'x, y, z'
'-x, -y, -z'

loop_
_atom_site_label
_atom_site_type_symbol
_atom_site_fract_x
_atom_site_fract_y
_atom_site_fract_z
_atom_site_U_iso_or_equiv
_atom_site_adp_type
_atom_site_occupancy
_atom_site_symmetry_multiplicity
_atom_site_calc_flag
_atom_site_refinement_flags
Pt1 Pt -0.326585(15) 0.753058(11) -0.420550(6) 0.02975(6) Uani 1 1 d .
P1 P -0.50999(10) 0.73787(7) -0.44916(5) 0.0268(2) Uani 1 1 d .
C1 C -0.4190(4) 0.7375(3) -0.34120(18) 0.0358(11) Uani 1 1 d .
C1A C -0.6346(4) 0.7948(3) -0.4163(2) 0.0341(10) Uani 1 1 d .
H1AA H -0.7093 0.7910 -0.4326 0.041 Uiso 1 1 calc R
H1AB H -0.6548 0.7711 -0.3757 0.041 Uiso 1 1 calc R
C1B C -0.1600(8) 0.8311(11) -0.3397(4) 0.167(8) Uani 1 1 d .
H1BA H -0.1949 0.8014 -0.3016 0.200 Uiso 1 1 calc R
H1BB H -0.0756 0.8484 -0.3389 0.200 Uiso 1 1 calc R
Pt2 Pt -0.957807(14) 0.715609(9) 0.080133(6) 0.02168(5) Uani 1 1 d .
P2 P -0.14800(13) 0.76472(18) -0.38764(6) 0.0826(8) Uani 1 1 d D
C2 C -0.4753(5) 0.7332(3) -0.2941(2) 0.0388(11) Uani 1 1 d .
C2A C -0.6017(5) 0.8822(3) -0.4238(2) 0.0387(11) Uani 1 1 d .
H2AA H -0.5938 0.9080 -0.4640 0.046 Uiso 1 1 calc R
H2AB H -0.5206 0.8862 -0.4126 0.046 Uiso 1 1 calc R
C2B C -0.2356(10) 0.9011(10) -0.3529(5) 0.169(8) Uani 1 1 d .
H2BA H -0.3225 0.8892 -0.3455 0.203 Uiso 1 1 d R
H2BB H -0.2110 0.9284 -0.3911 0.203 Uiso 1 1 d R
P3 P -1.13972(10) 0.73410(7) 0.04545(4) 0.0254(2) Uani 1 1 d .
C3 C -0.5424(5) 0.7290(3) -0.24082(19) 0.0369(11) Uani 1 1 d .
C3A C -0.6998(5) 0.9260(3) -0.3889(2) 0.0427(12) Uani 1 1 d .
H3AA H -0.6838 0.9836 -0.4013 0.051 Uiso 1 1 calc R
H3AB H -0.7822 0.9156 -0.3966 0.051 Uiso 1 1 calc R
C3B C -0.2012(9) 0.9457(6) -0.3096(4) 0.051(2) Uiso 0.611(16) 1 d P
H3BA H -0.1227 0.9715 -0.3248 0.061 Uiso 0.611(16) 1 d PR
H3BB H -0.1942 0.9099 -0.2751 0.061 Uiso 0.611(16) 1 d PR
C3B' C -0.2455(16) 1.0028(10) -0.3411(7) 0.051(2) Uiso 0.39 1 d P
H3BC H -0.2879 1.0357 -0.3681 0.061 Uiso 0.389(16) 1 d PR
H3BD H -0.1632 1.0234 -0.3464 0.061 Uiso 0.389(16) 1 d PR
P4 P -0.77130(10) 0.70008(7) 0.11123(4) 0.0248(2) Uani 1 1 d .
C4 C -0.6031(5) 0.7246(3) -0.19415(19) 0.0361(10) Uani 1 1 d .
C4A C -0.7037(6) 0.9034(4) -0.3262(2) 0.0486(13) Uani 1 1 d .
H4AA H -0.6266 0.9214 -0.3174 0.058 Uiso 1 1 calc R
H4AB H -0.7079 0.8450 -0.3141 0.058 Uiso 1 1 calc R
C4B C -0.2924(9) 1.0009(6) -0.2975(6) 0.121(5) Uani 1 1 d .
H4BA H -0.3132 1.0271 -0.3328 0.145 Uiso 1 1 d R
H4BB H -0.2582 1.0400 -0.2823 0.145 Uiso 1 1 d R
C5 C -0.6718(5) 0.7193(3) -0.1417(2) 0.0375(11) Uani 1 1 d .
C5A C -0.8143(6) 0.9397(4) -0.2940(2) 0.0510(14) Uani 1 1 d .
H5AA H -0.8109 0.9978 -0.3077 0.061 Uiso 1 1 calc R
H5AB H -0.8907 0.9204 -0.3028 0.061 Uiso 1 1 calc R
C5B C -0.4131(7) 0.9703(5) -0.2590(3) 0.072(2) Uani 1 1 d .
H5BA H -0.4312 0.9186 -0.2640 0.086 Uiso 1 1 d R
H5BB H -0.4813 1.0046 -0.2667 0.086 Uiso 1 1 d R
C6 C -0.7346(5) 0.7149(3) -0.09506(19) 0.0340(10) Uani 1 1 d .
C6A C -0.8242(6) 0.9225(4) -0.2313(2) 0.0509(14) Uani 1 1 d .
H6AA H -0.7560 0.9497 -0.2217 0.061 Uiso 1 1 calc R
H6AB H -0.8148 0.8648 -0.2177 0.061 Uiso 1 1 calc R
C6B C -0.3996(10) 0.9664(5) -0.1994(3) 0.092(3) Uani 1 1 d .
H6BA H -0.3837 1.0187 -0.1948 0.110 Uiso 1 1 d R
H6BB H -0.3281 0.9345 -0.1931 0.110 Uiso 1 1 d R
C7 C -0.8047(4) 0.7119(3) -0.04313(19) 0.0325(10) Uani 1 1 d .
C7A C -0.9478(5) 0.9494(3) -0.2018(2) 0.0441(12) Uani 1 1 d .
H7AA H -0.9605 1.0058 -0.2185 0.053 Uiso 1 1 calc R
H7AB H -1.0150 0.9186 -0.2090 0.053 Uiso 1 1 calc R
C7B C -0.5012(8) 0.9324(5) -0.1579(3) 0.055(2) Uani 0.756(15) 1 d P
H7BA H -0.5222 0.8821 -0.1644 0.066 Uiso 0.756(15) 1 d PR
H7BB H -0.5709 0.9670 -0.1614 0.066 Uiso 0.756(15) 1 d PR
C7B' C -0.397(2) 0.8865(19) -0.1525(9) 0.057(9) Uani 0.244(15) 1 d P
H7BC H -0.3171 0.8644 -0.1486 0.068 Uiso 0.244(15) 1 d PR
H7BD H -0.4498 0.8487 -0.1604 0.068 Uiso 0.244(15) 1 d PR
C8 C -0.8654(4) 0.7103(3) 0.00316(17) 0.0288(9) Uani 1 1 d .
C8A C -0.9589(5) 0.9406(3) -0.1390(2) 0.0422(12) Uani 1 1 d .
H8AA H -0.9381 0.8855 -0.1224 0.051 Uiso 1 1 calc R
H8AB H -0.8982 0.9762 -0.1315 0.051 Uiso 1 1 calc R
C8B C -0.4742(9) 0.9222(5) -0.0957(3) 0.083(3) Uani 1 1 d .
H8BA H -0.4564 0.9726 -0.0884 0.099 Uiso 1 1 d R
H8BB H -0.4030 0.8888 -0.0923 0.099 Uiso 1 1 d R
C9A C -1.0864(5) 0.9598(3) -0.1113(2) 0.0413(11) Uani 1 1 d .
H9AA H -1.1448 0.9197 -0.1150 0.050 Uiso 1 1 calc R
H9AB H -1.1111 1.0119 -0.1318 0.050 Uiso 1 1 calc R
C9B C -0.5833(7) 0.8856(4) -0.0541(2) 0.065(2) Uani 1 1 d .
H9BA H -0.6600 0.9094 -0.0660 0.079 Uiso 1 1 calc R
H9BB H -0.5851 0.8283 -0.0537 0.079 Uiso 1 1 calc R
C10B C -0.5810(5) 0.8970(3) 0.0040(2) 0.0447(12) Uani 1 1 d .
H10C H -0.5919 0.9540 0.0045 0.054 Uiso 1 1 calc R
H10D H -0.4985 0.8812 0.0132 0.054 Uiso 1 1 calc R
C10A C -1.0998(6) 0.9627(3) -0.0492(2) 0.0484(13) Uani 1 1 d .
H10E H -1.0497 1.0073 -0.0459 0.058 Uiso 1 1 calc R
H10F H -1.1875 0.9735 -0.0347 0.058 Uiso 1 1 calc R
C11B C -0.6793(5) 0.8505(3) 0.0493(2) 0.0447(12) Uani 1 1 d .
H11A H -0.7599 0.8567 0.0364 0.054 Uiso 1 1 calc R
H11B H -0.6878 0.8725 0.0835 0.054 Uiso 1 1 calc R
C11A C -1.0600(6) 0.8869(3) -0.0127(2) 0.0424(12) Uani 1 1 d .
H11C H -1.0746 0.8929 0.0268 0.051 Uiso 1 1 calc R
H11D H -0.9701 0.8790 -0.0244 0.051 Uiso 1 1 calc R
C11 C -0.2306(4) 0.7772(3) -0.50228(17) 0.0337(10) Uani 1 1 d .
C12B C -0.6477(4) 0.7622(3) 0.0635(2) 0.0351(10) Uani 1 1 d .
H12A H -0.5725 0.7562 0.0806 0.042 Uiso 1 1 calc R
H12B H -0.6278 0.7425 0.0282 0.042 Uiso 1 1 calc R
C12A C -1.1303(5) 0.8129(3) -0.0165(2) 0.0370(11) Uani 1 1 d .
H12C H -1.0882 0.7924 -0.0496 0.044 Uiso 1 1 calc R
H12D H -1.2153 0.8285 -0.0224 0.044 Uiso 1 1 calc R
F12 F -0.2295(4) 0.6448(2) -0.51466(15) 0.0620(10) Uani 1 1 d .
C12 C -0.1966(5) 0.7217(4) -0.5350(2) 0.0430(13) Uani 1 1 d .
C13 C -0.1279(5) 0.7401(5) -0.5887(2) 0.0569(18) Uani 1 1 d .
F13 F -0.0963(4) 0.6819(3) -0.61802(15) 0.0832(14) Uani 1 1 d .
F14 F -0.0226(4) 0.8347(3) -0.66349(15) 0.0938(17) Uani 1 1 d .
C14 C -0.0897(5) 0.8160(5) -0.6115(2) 0.0598(19) Uani 1 1 d .
F15 F -0.0774(3) 0.9479(3) -0.60141(16) 0.0745(13) Uani 1 1 d .
C15 C -0.1194(5) 0.8731(4) -0.5805(2) 0.0514(16) Uani 1 1 d .
F16 F -0.2208(3) 0.9130(2) -0.50017(14) 0.0505(8) Uani 1 1 d .
C16 C -0.1911(4) 0.8526(4) -0.5274(2) 0.0394(12) Uani 1 1 d .
C21 C -0.1075(13) 0.6560(7) -0.3554(6) 0.0594(12) Uani 0.523(7) 1 d PD
C22 C -0.1815(12) 0.5869(7) -0.3516(6) 0.0594(12) Uani 0.523(7) 1 d P
H22A H -0.2570 0.5930 -0.3664 0.071 Uiso 0.523(7) 1 d PR
C23 C -0.1469(12) 0.5104(8) -0.3278(6) 0.0594(12) Uani 0.523(7) 1 d P
H23A H -0.1998 0.4672 -0.3273 0.071 Uiso 0.523(7) 1 d PR
C24 C -0.0465(11) 0.4975(8) -0.3041(6) 0.0594(12) Uani 0.523(7) 1 d P
H24A H -0.0254 0.4447 -0.2873 0.071 Uiso 0.523(7) 1 d PR
C25 C 0.0201(12) 0.5582(8) -0.3024(6) 0.0594(12) Uani 0.523(7) 1 d P
H25A H 0.0919 0.5480 -0.2851 0.071 Uiso 0.523(7) 1 d PR
C26 C -0.0062(12) 0.6358(8) -0.3278(6) 0.0594(12) Uani 0.523(7) 1 d P
H26A H 0.0498 0.6760 -0.3259 0.071 Uiso 0.523(7) 1 d PR
C21' C -0.0764(13) 0.7050(8) -0.3408(6) 0.0594(12) Uani 0.48 1 d PD
C22' C -0.1323(14) 0.6366(9) -0.3331(7) 0.0594(12) Uani 0.48 1 d P
H22B H -0.1843 0.6264 -0.3580 0.071 Uiso 0.477(7) 1 d PR
C23' C -0.0905(13) 0.5750(8) -0.2885(6) 0.0594(12) Uani 0.48 1 d P
H23B H -0.1464 0.5344 -0.2658 0.071 Uiso 0.477(7) 1 d PR
C24' C 0.0254(13) 0.5855(9) -0.2765(7) 0.0594(12) Uani 0.48 1 d P
H24B H 0.0706 0.5398 -0.2617 0.071 Uiso 0.477(7) 1 d PR
C25' C 0.0832(13) 0.6562(8) -0.2933(6) 0.0594(12) Uani 0.48 1 d P
H25B H 0.171(10) 0.6664(15) -0.276(2) 0.071 Uiso 0.477(7) 1 d PR
C26' C 0.0314(13) 0.7164(8) -0.3281(6) 0.0594(12) Uani 0.48 1 d P
H26B H 0.0747 0.7659 -0.3417 0.071 Uiso 0.477(7) 1 d PR
C31 C -0.0129(5) 0.7985(6) -0.4418(2) 0.075(3) Uani 1 1 d .
C32 C 0.0408(5) 0.7451(5) -0.4737(2) 0.063(2) Uani 1 1 d .
H32A H 0.0123 0.6918 -0.4646 0.076 Uiso 1 1 calc R
C33 C 0.1365(5) 0.7693(5) -0.5190(2) 0.0590(18) Uani 1 1 d .
H33A H 0.1733 0.7322 -0.5405 0.071 Uiso 1 1 calc R
C34 C 0.1778(5) 0.8456(6) -0.5328(3) 0.068(2) Uani 1 1 d .
H34A H 0.2417 0.8618 -0.5643 0.082 Uiso 1 1 calc R
C35 C 0.1261(6) 0.8995(6) -0.5008(3) 0.082(3) Uani 1 1 d .
H35A H 0.1551 0.9526 -0.5098 0.099 Uiso 1 1 calc R
C36 C 0.0303(6) 0.8743(7) -0.4550(3) 0.089(3) Uani 1 1 d .
H36A H -0.0050 0.9108 -0.4327 0.107 Uiso 1 1 calc R
C41 C -0.5108(4) 0.7674(3) -0.52443(17) 0.0277(9) Uani 1 1 d .
C42 C -0.4719(4) 0.8434(3) -0.5532(2) 0.0335(10) Uani 1 1 d .
H42A H -0.4442 0.8790 -0.5336 0.040 Uiso 1 1 calc R
C43 C -0.4736(5) 0.8674(3) -0.6101(2) 0.0424(12) Uani 1 1 d .
H43A H -0.4485 0.9196 -0.6291 0.051 Uiso 1 1 calc R
C44 C -0.5116(5) 0.8156(3) -0.6393(2) 0.0442(12) Uani 1 1 d .
H44A H -0.5127 0.8322 -0.6782 0.053 Uiso 1 1 calc R
C45 C -0.5479(6) 0.7400(4) -0.6118(2) 0.0472(13) Uani 1 1 d .
H45A H -0.5732 0.7042 -0.6319 0.057 Uiso 1 1 calc R
C46 C -0.5475(5) 0.7158(3) -0.5546(2) 0.0391(11) Uani 1 1 d .
H46A H -0.5727 0.6634 -0.5360 0.047 Uiso 1 1 calc R
C51 C -0.5629(5) 0.6360(3) -0.4313(2) 0.0414(12) Uani 1 1 d .
C52 C -0.6887(7) 0.6167(4) -0.4200(3) 0.0582(16) Uani 1 1 d .
H52A H -0.7501 0.6568 -0.4192 0.070 Uiso 1 1 calc R
C53 C -0.7226(9) 0.5354(5) -0.4098(3) 0.081(3) Uani 1 1 d .
H53A H -0.8077 0.5212 -0.4025 0.098 Uiso 1 1 calc R
C54 C -0.6340(11) 0.4775(4) -0.4105(3) 0.085(3) Uani 1 1 d .
H54A H -0.6576 0.4234 -0.4037 0.102 Uiso 1 1 calc R
C55 C -0.5123(10) 0.4977(4) -0.4208(3) 0.093(3) Uani 1 1 d .
H55A H -0.4512 0.4573 -0.4211 0.112 Uiso 1 1 calc R
C56 C -0.4760(7) 0.5755(4) -0.4309(3) 0.067(2) Uani 1 1 d .
H56A H -0.3903 0.5880 -0.4376 0.080 Uiso 1 1 calc R
C61 C -1.0548(4) 0.7250(3) 0.15859(16) 0.0232(8) Uani 1 1 d .
F62 F -1.0643(3) 0.58660(17) 0.19238(13) 0.0501(8) Uani 1 1 d .
C62 C -1.0926(4) 0.6606(3) 0.20082(18) 0.0317(9) Uani 1 1 d .
F63 F -1.1994(4) 0.6003(2) 0.29165(13) 0.0711(12) Uani 1 1 d .
C63 C -1.1645(5) 0.6662(3) 0.2523(2) 0.0413(12) Uani 1 1 d .
F64 F -1.2716(4) 0.7453(3) 0.31165(13) 0.0650(10) Uani 1 1 d .
C64 C -1.2007(5) 0.7388(4) 0.2624(2) 0.0421(12) Uani 1 1 d .
F65 F -1.2045(3) 0.8767(2) 0.23112(15) 0.0573(9) Uani 1 1 d .
C65 C -1.1666(4) 0.8050(3) 0.2218(2) 0.0357(10) Uani 1 1 d .
F66 F -1.0641(3) 0.86484(16) 0.13275(12) 0.0405(7) Uani 1 1 d .
C66 C -1.0944(4) 0.7967(3) 0.17123(18) 0.0278(9) Uani 1 1 d .
C71 C -1.1928(4) 0.6470(3) 0.02598(19) 0.0333(10) Uani 1 1 d .
C72 C -1.2963(5) 0.6532(4) -0.0002(2) 0.0497(14) Uani 1 1 d .
H72A H -1.3377 0.7024 -0.0081 0.060 Uiso 1 1 calc R
C73 C -1.3377(7) 0.5865(5) -0.0146(3) 0.069(2) Uani 1 1 d .
H73A H -1.4078 0.5900 -0.0324 0.083 Uiso 1 1 calc R
C74 C -1.2760(7) 0.5144(5) -0.0029(4) 0.077(2) Uani 1 1 d .
H74A H -1.3035 0.4690 -0.0133 0.092 Uiso 1 1 calc R
C75 C -1.1765(7) 0.5090(4) 0.0235(4) 0.073(2) Uani 1 1 d .
H75A H -1.1362 0.4595 0.0321 0.087 Uiso 1 1 calc R
C76 C -1.1334(5) 0.5753(3) 0.0378(3) 0.0505(14) Uani 1 1 d .
H76A H -1.0634 0.5712 0.0557 0.061 Uiso 1 1 calc R
C81 C -1.2745(4) 0.7597(3) 0.09370(19) 0.0312(9) Uani 1 1 d .
C82 C -1.3169(5) 0.8369(3) 0.0916(2) 0.0443(12) Uani 1 1 d .
H82A H -1.2813 0.8782 0.0617 0.053 Uiso 1 1 calc R
C83 C -1.4117(6) 0.8540(4) 0.1332(3) 0.0595(18) Uani 1 1 d .
H83A H -1.4396 0.9069 0.1318 0.071 Uiso 1 1 calc R
C84 C -1.4648(5) 0.7949(5) 0.1760(3) 0.0593(18) Uani 1 1 d .
H84A H -1.5291 0.8070 0.2043 0.071 Uiso 1 1 calc R
C85 C -1.4254(5) 0.7181(4) 0.1783(2) 0.0515(15) Uani 1 1 d .
H85A H -1.4631 0.6772 0.2079 0.062 Uiso 1 1 calc R
C86 C -1.3303(4) 0.7002(3) 0.1372(2) 0.0354(10) Uani 1 1 d .
H86A H -1.3035 0.6470 0.1390 0.042 Uiso 1 1 calc R
C91 C -0.7740(4) 0.7255(3) 0.17950(18) 0.0289(9) Uani 1 1 d .
C92 C -0.7384(5) 0.6730(4) 0.2243(2) 0.0435(12) Uani 1 1 d .
H92A H -0.7117 0.6213 0.2203 0.052 Uiso 1 1 calc R
C93 C -0.7416(6) 0.6959(5) 0.2750(2) 0.0592(18) Uani 1 1 d .
H93A H -0.7172 0.6596 0.3056 0.071 Uiso 1 1 calc R
C94 C -0.7802(5) 0.7714(5) 0.2811(3) 0.063(2) Uani 1 1 d .
H94A H -0.7802 0.7872 0.3156 0.075 Uiso 1 1 calc R
C95 C -0.8181(5) 0.8230(4) 0.2377(2) 0.0470(14) Uani 1 1 d .
H95A H -0.8470 0.8741 0.2423 0.056 Uiso 1 1 calc R
C96 C -0.8147(4) 0.8010(3) 0.1868(2) 0.0341(10) Uani 1 1 d .
H96A H -0.8401 0.8375 0.1566 0.041 Uiso 1 1 calc R
C101 C -0.7087(4) 0.6009(3) 0.1201(2) 0.0334(10) Uani 1 1 d .
C102 C -0.5825(5) 0.5852(3) 0.1081(2) 0.0434(12) Uani 1 1 d .
H10G H -0.5262 0.6275 0.0907 0.052 Uiso 1 1 calc R
C103 C -0.5379(6) 0.5089(4) 0.1212(3) 0.0589(17) Uani 1 1 d .
H10H H -0.4516 0.4995 0.1118 0.071 Uiso 1 1 calc R
C104 C -0.6145(7) 0.4477(4) 0.1470(3) 0.070(2) Uani 1 1 d .
H10I H -0.5826 0.3957 0.1562 0.084 Uiso 1 1 calc R
C105 C -0.7397(7) 0.4616(4) 0.1598(4) 0.083(3) Uani 1 1 d .
H10J H -0.7940 0.4189 0.1787 0.099 Uiso 1 1 calc R
C106 C -0.7875(6) 0.5370(4) 0.1456(3) 0.0632(19) Uani 1 1 d .
H10K H -0.8745 0.5452 0.1533 0.076 Uiso 1 1 calc R
C100 C 1.0251(10) 0.3186(10) 0.1314(6) 0.250(13) Uani 1 1 d D
H10A H 1.0720 0.3458 0.0946 0.300 Uiso 1 1 calc R
H10B H 0.9625 0.2850 0.1233 0.300 Uiso 1 1 calc R
Cl11 Cl 0.9489(5) 0.3870(5) 0.1595(4) 0.328(5) Uani 1 1 d D
Cl12 Cl 1.1287(7) 0.2543(2) 0.16369(19) 0.242(4) Uani 1 1 d D
C200 C 0.5814(8) 0.4602(5) 0.2800(3) 0.088(3) Uani 1 1 d D
H20A H 0.5537 0.4043 0.2887 0.106 Uiso 1 1 calc R
H20B H 0.6249 0.4676 0.3102 0.106 Uiso 1 1 calc R
Cl21 Cl 0.4550(4) 0.5192(3) 0.28089(15) 0.214(3) Uani 1 1 d D
Cl22 Cl 0.6849(2) 0.47693(15) 0.21763(10) 0.0871(6) Uani 1 1 d D
Cl32 Cl -0.1669(9) 0.4227(7) -0.4464(4) 0.189(4) Uani 0.50 1 d PD
C300 C -0.0380(14) 0.4753(9) -0.4800(7) 0.101(8) Uani 0.50 1 d PD
H30A H -0.0407 0.5018 -0.5179 0.121 Uiso 0.50 1 d PR
H30B H 0.0392 0.4484 -0.4769 0.121 Uiso 0.50 1 d PR
Cl31 Cl -0.0821(14) 0.5219(12) -0.4301(8) 0.57(3) Uani 0.50 1 d PD

loop_
_atom_site_aniso_label
_atom_site_aniso_U_11
_atom_site_aniso_U_22
_atom_site_aniso_U_33
_atom_site_aniso_U_23
_atom_site_aniso_U_13
_atom_site_aniso_U_12
Pt1 0.02395(9) 0.04533(11) 0.01620(8) -0.00316(7) 0.00035(6) 0.00993(7)
P1 0.0266(5) 0.0290(6) 0.0231(5) -0.0063(4) 0.0009(4) 0.0005(4)
C1 0.034(2) 0.050(3) 0.0176(19) 0.0000(19) 0.0021(17) 0.009(2)
C1A 0.026(2) 0.042(3) 0.035(2) -0.015(2) -0.0001(18) 0.0017(19)
C1B 0.050(5) 0.42(2) 0.069(5) -0.141(10) 0.019(4) -0.066(9)
Pt2 0.02268(8) 0.02396(8) 0.01773(8) -0.00660(6) 0.00122(6) -0.00280(6)
P2 0.0229(7) 0.202(3) 0.0200(6) -0.0180(10) -0.0061(5) 0.0189(10)
C2 0.040(3) 0.048(3) 0.025(2) -0.006(2) -0.0003(19) 0.009(2)
C2A 0.033(2) 0.042(3) 0.043(3) -0.016(2) -0.006(2) 0.006(2)
C2B 0.070(6) 0.305(19) 0.175(11) -0.207(14) 0.062(7) -0.088(9)
P3 0.0280(5) 0.0269(5) 0.0224(5) -0.0073(4) -0.0045(4) -0.0028(4)
C3 0.038(3) 0.044(3) 0.024(2) -0.003(2) 0.0024(19) 0.003(2)
C3A 0.041(3) 0.045(3) 0.047(3) -0.018(2) -0.013(2) 0.013(2)
P4 0.0219(5) 0.0287(5) 0.0238(5) -0.0090(4) 0.0006(4) -0.0026(4)
C4 0.042(3) 0.038(3) 0.026(2) -0.0075(19) 0.0006(19) 0.002(2)
C4A 0.051(3) 0.054(3) 0.047(3) -0.023(3) -0.016(3) 0.020(3)
C4B 0.093(7) 0.087(7) 0.192(12) -0.097(8) 0.029(7) -0.019(5)
C5 0.038(3) 0.043(3) 0.030(2) -0.010(2) 0.000(2) -0.001(2)
C5A 0.055(3) 0.060(4) 0.042(3) -0.020(3) -0.011(3) 0.019(3)
C5B 0.072(5) 0.103(6) 0.044(3) -0.035(4) 0.002(3) 0.000(4)
C6 0.036(2) 0.039(3) 0.026(2) -0.0111(19) 0.0014(18) -0.006(2)
C6A 0.062(4) 0.051(3) 0.042(3) -0.014(3) -0.013(3) 0.014(3)
C6B 0.149(9) 0.079(6) 0.048(4) -0.019(4) -0.019(5) 0.027(6)
C7 0.036(2) 0.038(2) 0.024(2) -0.0118(18) 0.0005(18) -0.0060(19)
C7A 0.052(3) 0.045(3) 0.035(3) -0.007(2) -0.008(2) 0.005(2)
C7B 0.061(5) 0.053(5) 0.054(5) -0.017(4) -0.005(4) -0.013(4)
C7B' 0.031(12) 0.09(2) 0.033(11) 0.005(12) 0.003(9) 0.003(12)
C8 0.031(2) 0.034(2) 0.0209(19) -0.0088(17) 0.0019(16) -0.0062(18)
C8A 0.054(3) 0.034(3) 0.039(3) -0.005(2) -0.014(2) 0.000(2)
C8B 0.125(7) 0.081(5) 0.036(3) -0.015(3) 0.015(4) -0.051(5)
C9A 0.054(3) 0.033(3) 0.035(3) 0.000(2) -0.010(2) -0.002(2)
C9B 0.095(5) 0.062(4) 0.038(3) 0.005(3) -0.018(3) -0.039(4)
C10B 0.045(3) 0.045(3) 0.042(3) -0.009(2) 0.001(2) -0.016(2)
C10A 0.068(4) 0.033(3) 0.041(3) -0.003(2) -0.007(3) -0.003(3)
C11B 0.043(3) 0.036(3) 0.050(3) -0.009(2) 0.006(2) -0.014(2)
C11A 0.061(3) 0.033(3) 0.033(2) -0.001(2) -0.013(2) -0.011(2)
C11 0.021(2) 0.062(3) 0.0136(18) -0.0019(19) 0.0006(15) 0.006(2)
C12B 0.027(2) 0.043(3) 0.034(2) -0.010(2) 0.0031(18) -0.0071(19)
C12A 0.051(3) 0.032(2) 0.028(2) -0.0011(19) -0.013(2) -0.007(2)
F12 0.062(2) 0.075(3) 0.050(2) -0.0268(19) 0.0030(17) 0.0059(19)
C12 0.032(2) 0.072(4) 0.024(2) -0.012(2) -0.0018(19) 0.009(2)
C13 0.041(3) 0.103(6) 0.028(3) -0.024(3) -0.003(2) 0.027(3)
F13 0.076(3) 0.136(4) 0.043(2) -0.047(2) 0.0010(19) 0.036(3)
F14 0.064(3) 0.161(5) 0.0285(17) 0.009(2) 0.0227(17) 0.036(3)
C14 0.036(3) 0.108(6) 0.021(2) 0.006(3) 0.005(2) 0.023(3)
F15 0.043(2) 0.091(3) 0.060(2) 0.030(2) 0.0119(16) 0.0100(19)
C15 0.026(2) 0.082(4) 0.031(3) 0.014(3) 0.002(2) 0.010(3)
F16 0.0390(17) 0.060(2) 0.0461(18) -0.0039(15) 0.0010(14) 0.0020(15)
C16 0.023(2) 0.064(3) 0.025(2) 0.000(2) -0.0024(17) 0.008(2)
C21 0.053(2) 0.050(2) 0.071(3) 0.0060(18) -0.024(2) 0.0084(17)
C22 0.053(2) 0.050(2) 0.071(3) 0.0060(18) -0.024(2) 0.0084(17)
C23 0.053(2) 0.050(2) 0.071(3) 0.0060(18) -0.024(2) 0.0084(17)
C24 0.053(2) 0.050(2) 0.071(3) 0.0060(18) -0.024(2) 0.0084(17)
C25 0.053(2) 0.050(2) 0.071(3) 0.0060(18) -0.024(2) 0.0084(17)
C26 0.053(2) 0.050(2) 0.071(3) 0.0060(18) -0.024(2) 0.0084(17)
C21' 0.053(2) 0.050(2) 0.071(3) 0.0060(18) -0.024(2) 0.0084(17)
C22' 0.053(2) 0.050(2) 0.071(3) 0.0060(18) -0.024(2) 0.0084(17)
C23' 0.053(2) 0.050(2) 0.071(3) 0.0060(18) -0.024(2) 0.0084(17)
C24' 0.053(2) 0.050(2) 0.071(3) 0.0060(18) -0.024(2) 0.0084(17)
C25' 0.053(2) 0.050(2) 0.071(3) 0.0060(18) -0.024(2) 0.0084(17)
C26' 0.053(2) 0.050(2) 0.071(3) 0.0060(18) -0.024(2) 0.0084(17)
C31 0.020(3) 0.179(9) 0.032(3) -0.027(4) -0.011(2) 0.005(4)
C32 0.024(3) 0.128(6) 0.031(3) -0.005(3) -0.005(2) 0.010(3)
C33 0.025(3) 0.113(6) 0.035(3) -0.011(3) -0.001(2) 0.007(3)
C34 0.023(3) 0.129(7) 0.048(3) -0.017(4) 0.001(2) -0.003(3)
C35 0.033(3) 0.139(8) 0.081(5) -0.032(5) -0.014(3) -0.004(4)
C36 0.027(3) 0.192(11) 0.071(5) -0.072(6) -0.017(3) 0.011(5)
C41 0.024(2) 0.034(2) 0.0234(19) -0.0057(17) -0.0011(16) 0.0047(17)
C42 0.027(2) 0.038(3) 0.033(2) -0.0026(19) -0.0061(18) 0.0042(18)
C43 0.035(3) 0.048(3) 0.036(3) 0.006(2) -0.003(2) 0.003(2)
C44 0.048(3) 0.054(3) 0.027(2) -0.003(2) -0.005(2) 0.012(2)
C45 0.056(3) 0.057(3) 0.033(3) -0.021(2) -0.008(2) 0.010(3)
C46 0.042(3) 0.041(3) 0.033(2) -0.011(2) -0.001(2) 0.003(2)
C51 0.057(3) 0.037(3) 0.027(2) -0.007(2) 0.000(2) -0.008(2)
C52 0.069(4) 0.054(4) 0.051(3) 0.002(3) -0.020(3) -0.023(3)
C53 0.108(7) 0.075(5) 0.059(4) 0.007(4) -0.023(4) -0.052(5)
C54 0.161(9) 0.040(4) 0.047(4) -0.005(3) 0.001(5) -0.034(5)
C55 0.149(9) 0.032(3) 0.074(5) -0.011(3) 0.044(5) -0.004(4)
C56 0.079(5) 0.033(3) 0.071(4) -0.009(3) 0.027(4) -0.003(3)
C61 0.0222(19) 0.032(2) 0.0163(17) -0.0093(16) -0.0014(14) 0.0008(16)
F62 0.071(2) 0.0308(15) 0.0361(16) 0.0028(12) 0.0084(15) 0.0098(14)
C62 0.035(2) 0.036(2) 0.022(2) -0.0042(18) -0.0027(17) 0.0071(19)
F63 0.100(3) 0.063(2) 0.0287(16) 0.0119(16) 0.0172(18) 0.005(2)
C63 0.044(3) 0.050(3) 0.022(2) 0.001(2) 0.0019(19) 0.007(2)
F64 0.063(2) 0.097(3) 0.0297(16) -0.0228(18) 0.0121(15) 0.015(2)
C64 0.036(3) 0.064(4) 0.024(2) -0.016(2) 0.0036(19) 0.007(2)
F65 0.062(2) 0.054(2) 0.061(2) -0.0366(17) 0.0025(17) 0.0106(16)
C65 0.033(2) 0.044(3) 0.035(2) -0.022(2) -0.0046(19) 0.009(2)
F66 0.0500(17) 0.0291(14) 0.0399(15) -0.0094(12) 0.0020(13) -0.0040(12)
C66 0.028(2) 0.031(2) 0.025(2) -0.0102(17) -0.0029(16) 0.0015(17)
C71 0.035(2) 0.035(2) 0.032(2) -0.0164(19) -0.0005(18) -0.0081(19)
C72 0.041(3) 0.059(4) 0.053(3) -0.021(3) -0.006(2) -0.014(3)
C73 0.057(4) 0.091(6) 0.073(5) -0.042(4) -0.011(3) -0.030(4)
C74 0.065(4) 0.071(5) 0.108(6) -0.057(5) 0.002(4) -0.027(4)
C75 0.065(4) 0.047(4) 0.114(6) -0.044(4) 0.000(4) -0.006(3)
C76 0.041(3) 0.039(3) 0.076(4) -0.026(3) -0.007(3) -0.003(2)
C81 0.026(2) 0.042(3) 0.031(2) -0.0149(19) -0.0106(17) 0.0066(18)
C82 0.047(3) 0.042(3) 0.051(3) -0.021(2) -0.018(2) 0.013(2)
C83 0.049(3) 0.065(4) 0.082(5) -0.047(4) -0.027(3) 0.029(3)
C84 0.031(3) 0.098(5) 0.061(4) -0.044(4) -0.010(3) 0.015(3)
C85 0.023(2) 0.092(5) 0.042(3) -0.023(3) -0.002(2) 0.000(3)
C86 0.024(2) 0.050(3) 0.032(2) -0.011(2) -0.0058(18) 0.0015(19)
C91 0.023(2) 0.039(2) 0.026(2) -0.0117(18) -0.0003(16) -0.0017(17)
C92 0.037(3) 0.061(3) 0.033(2) -0.011(2) -0.004(2) 0.006(2)
C93 0.050(3) 0.101(5) 0.027(3) -0.015(3) -0.010(2) 0.020(3)
C94 0.039(3) 0.120(6) 0.045(3) -0.049(4) -0.012(3) 0.020(3)
C95 0.031(2) 0.074(4) 0.047(3) -0.038(3) -0.007(2) 0.005(2)
C96 0.027(2) 0.045(3) 0.033(2) -0.017(2) -0.0004(18) -0.0039(19)
C101 0.031(2) 0.034(2) 0.036(2) -0.012(2) -0.0048(19) 0.0034(18)
C102 0.035(3) 0.050(3) 0.051(3) -0.020(3) -0.012(2) 0.010(2)
C103 0.049(3) 0.065(4) 0.073(4) -0.027(3) -0.026(3) 0.025(3)
C104 0.069(5) 0.049(4) 0.097(6) -0.018(4) -0.031(4) 0.029(3)
C105 0.066(5) 0.040(4) 0.139(8) -0.004(4) -0.029(5) 0.006(3)
C106 0.038(3) 0.036(3) 0.112(6) -0.011(3) -0.010(3) 0.002(2)
C100 0.074(6) 0.58(4) 0.220(15) -0.33(2) -0.057(8) 0.045(12)
Cl11 0.137(4) 0.479(12) 0.482(12) -0.353(11) -0.045(6) -0.033(5)
Cl12 0.488(11) 0.104(3) 0.146(4) -0.017(2) -0.072(5) -0.116(5)
C200 0.117(7) 0.064(5) 0.075(5) 0.006(4) -0.020(5) 0.009(5)
Cl21 0.161(3) 0.304(6) 0.103(2) 0.065(3) 0.010(2) 0.144(4)
Cl22 0.0707(12) 0.0998(16) 0.0882(14) -0.0012(12) -0.0273(11) -0.0057(11)
Cl32 0.154(7) 0.250(11) 0.196(9) -0.100(8) -0.052(6) -0.040(7)
C300 0.119(17) 0.096(14) 0.070(10) -0.009(9) -0.001(9) 0.095(14)
Cl31 0.32(2) 0.47(3) 0.86(6) 0.29(4) -0.41(3) -0.21(3)

loop_
_atom_type_symbol
_atom_type_description
_atom_type_scat_dispersion_real
_atom_type_scat_dispersion_imag
_atom_type_scat_source
C C 0.0033 0.0016 'International Tables Vol C Tables 4.2.6.8 and 6.1.1.4'
H H 0.0000 0.0000 'International Tables Vol C Tables 4.2.6.8 and 6.1.1.4'
F F 0.0171 0.0103 'International Tables Vol C Tables 4.2.6.8 and 6.1.1.4'
P P 0.1023 0.0942 'International Tables Vol C Tables 4.2.6.8 and 6.1.1.4'
Pt Pt -1.7033 8.3905 'International Tables Vol C Tables 4.2.6.8 and 6.1.1.4'
Cl Cl 0.1484 0.1585 'International Tables Vol C Tables 4.2.6.8 and 6.1.1.4'

loop_
_geom_angle_atom_site_label_1
_geom_angle_atom_site_label_2
_geom_angle_atom_site_label_3
_geom_angle
_geom_angle_site_symmetry_1
C1 Pt1 C11 176.1(2) .
C1 Pt1 P2 88.39(15) .
C11 Pt1 P2 90.64(13) .
C1 Pt1 P1 88.97(15) .
C11 Pt1 P1 92.07(12) .
P2 Pt1 P1 177.12(5) .
C1 Pt1 Pt2 4.99(15) .
C11 Pt1 Pt2 171.35(15) .
P2 Pt1 Pt2 89.67(4) .
P1 Pt1 Pt2 87.79(3) .
C51 P1 C1A 106.1(2) .
C51 P1 C41 103.7(2) .
C1A P1 C41 105.0(2) .
C51 P1 Pt1 112.72(19) .
C1A P1 Pt1 111.64(16) .
C41 P1 Pt1 116.76(14) .
C2 C1 Pt1 176.0(5) .
C2A C1A P1 113.1(3) .
C2B C1B P2 115.2(7) .
C8 Pt2 C61 178.10(18) .
C8 Pt2 P3 89.60(13) .
C61 Pt2 P3 89.56(11) .
C8 Pt2 P4 88.37(13) .
C61 Pt2 P4 92.44(11) .
P3 Pt2 P4 177.55(4) .
C8 Pt2 Pt1 5.71(13) .
C61 Pt2 Pt1 172.70(12) .
P3 Pt2 Pt1 90.79(3) .
P4 Pt2 Pt1 87.05(3) .
C21' P2 C1B 84.3(8) .
C21' P2 C31 99.0(6) .
C1B P2 C31 105.6(5) .
C21' P2 C21 33.5(6) .
C1B P2 C21 114.0(7) .
C31 P2 C21 104.0(5) .
C21' P2 Pt1 133.2(5) .
C1B P2 Pt1 114.1(4) .
C31 P2 Pt1 114.93(18) .
C21 P2 Pt1 104.0(4) .
C21' P2 C22' 32.8(7) .
C1B P2 C22' 105.8(7) .
C31 P2 C22' 115.4(5) .
C21 P2 C22' 11.9(7) .
Pt1 P2 C22' 101.0(4) .
C1 C2 C3 178.5(6) .
C1A C2A C3A 112.1(4) .
C1B C2B C3B 97.5(11) .
C1B C2B C3B' 137.6(10) .
C3B C2B C3B' 42.8(7) .
C12A P3 C81 104.3(2) .
C12A P3 C71 105.7(2) .
C81 P3 C71 102.6(2) .
C12A P3 Pt2 113.26(17) .
C81 P3 Pt2 115.53(14) .
C71 P3 Pt2 114.17(17) .
C4 C3 C2 178.9(6) .
C4A C3A C2A 114.8(4) .
C3B' C3B C4B 48.8(9) .
C3B' C3B C2B 80.7(11) .
C4B C3B C2B 110.3(10) .
C4B C3B' C3B 71.7(12) .
C4B C3B' C2B 108.0(13) .
C3B C3B' C2B 56.5(9) .
C101 P4 C91 103.4(2) .
C101 P4 C12B 104.7(2) .
C91 P4 C12B 104.6(2) .
C101 P4 Pt2 115.42(16) .
C91 P4 Pt2 114.80(14) .
C12B P4 Pt2 112.68(17) .
C3 C4 C5 179.6(6) .
C3A C4A C5A 111.7(5) .
C3B' C4B C3B 59.5(10) .
C3B' C4B C5B 138.7(13) .
C3B C4B C5B 117.9(9) .
C6 C5 C4 179.2(6) .
C6A C5A C4A 115.7(5) .
C6B C5B C4B 108.8(8) .
C5 C6 C7 178.6(5) .
C5A C6A C7A 112.1(5) .
C7B C6B C5B 115.6(9) .
C7B C6B C7B' 53.6(9) .
C5B C6B C7B' 125.4(13) .
C8 C7 C6 178.7(5) .
C8A C7A C6A 114.6(5) .
C6B C7B C7B' 70.2(12) .
C6B C7B C8B 112.5(7) .
C7B' C7B C8B 70.4(12) .
C7B C7B' C6B 56.2(11) .
C7B C7B' C8B 60.8(11) .
C6B C7B' C8B 97.8(17) .
C7 C8 Pt2 175.1(4) .
C9A C8A C7A 112.3(4) .
C9B C8B C7B 110.1(7) .
C9B C8B C7B' 126.9(12) .
C7B C8B C7B' 48.8(9) .
C8A C9A C10A 115.1(5) .
C10B C9B C8B 112.6(5) .
C9B C10B C11B 114.5(5) .
C11A C10A C9A 114.2(5) .
C10B C11B C12B 112.1(5) .
C10A C11A C12A 112.7(4) .
C16 C11 C12 114.5(4) .
C16 C11 Pt1 120.3(4) .
C12 C11 Pt1 125.2(4) .
C11B C12B P4 114.6(3) .
C11A C12A P3 113.4(3) .
F12 C12 C13 116.7(5) .
F12 C12 C11 120.1(4) .
C13 C12 C11 123.2(6) .
C14 C13 C12 119.8(6) .
C14 C13 F13 120.4(5) .
C12 C13 F13 119.8(7) .
F14 C14 C15 120.3(7) .
F14 C14 C13 120.5(7) .
C15 C14 C13 119.3(5) .
C14 C15 F15 120.0(5) .
C14 C15 C16 119.1(6) .
F15 C15 C16 120.9(6) .
F16 C16 C11 120.3(4) .
F16 C16 C15 115.6(5) .
C11 C16 C15 124.1(6) .
C22' C21 C21' 99(3) .
C22' C21 C26 78(2) .
C21' C21 C26 67.7(11) .
C22' C21 C22 58(2) .
C21' C21 C22 155.6(18) .
C26 C21 C22 110.8(10) .
C22' C21 P2 126(3) .
C21' C21 P2 59.1(7) .
C26 C21 P2 123.3(11) .
C22 C21 P2 125.6(9) .
C22' C21 C23' 32.5(19) .
C21' C21 C23' 96.2(12) .
C26 C21 C23' 49.1(7) .
C22 C21 C23' 69.0(8) .
P2 C21 C23' 148.7(10) .
C22' C22 C23 110.4(13) .
C22' C22 C21 24.4(9) .
C23 C22 C21 122.6(11) .
C22' C22 C23' 48.8(9) .
C23 C22 C23' 62.4(8) .
C21 C22 C23' 68.0(9) .
C24 C23 C22 121.4(13) .
C24 C23 C23' 54.5(9) .
C22 C23 C23' 74.6(9) .
C25 C24 C23 119.1(12) .
C25 C24 C23' 51.7(9) .
C23 C24 C23' 79.4(10) .
C25 C24 C24' 18.1(8) .
C23 C24 C24' 120.5(10) .
C23' C24 C24' 43.1(7) .
C24' C25 C23' 79.5(16) .
C24' C25 C24 134.3(19) .
C23' C25 C24 72.3(11) .
C24' C25 C26 76.6(14) .
C23' C25 C26 68.4(10) .
C24 C25 C26 122.1(12) .
C24' C25 C25' 38.3(13) .
C23' C25 C25' 95.1(11) .
C24 C25 C25' 167.3(13) .
C26 C25 C25' 51.2(8) .
C25 C26 C22' 106.5(12) .
C25 C26 C21' 158.4(14) .
C22' C26 C21' 55.4(9) .
C25 C26 C21 123.6(13) .
C22' C26 C21 24.7(7) .
C21' C26 C21 44.9(8) .
C25 C26 C24' 35.8(8) .
C22' C26 C24' 116.3(12) .
C21' C26 C24' 136.2(14) .
C21 C26 C24' 140.8(13) .
C25 C26 C26' 137.9(12) .
C22' C26 C26' 108.8(11) .
C21' C26 C26' 54.3(9) .
C21 C26 C26' 97.6(10) .
C24' C26 C26' 106.1(12) .
C25 C26 C25' 82.7(10) .
C22' C26 C25' 144.3(14) .
C21' C26 C25' 105.4(12) .
C21 C26 C25' 150.1(13) .
C24' C26 C25' 53.7(9) .
C26' C26 C25' 55.3(9) .
C25 C26 C23' 50.8(8) .
C22' C26 C23' 61.7(9) .
C21' C26 C23' 107.6(11) .
C21 C26 C23' 85.4(10) .
C24' C26 C23' 55.9(9) .
C26' C26 C23' 135.4(14) .
C25' C26 C23' 105.1(11) .
C21 C21' C22' 27.0(11) .
C21 C21' C26' 129.3(15) .
C22' C21' C26' 126.3(13) .
C21 C21' C26 67.4(11) .
C22' C21' C26 62.5(10) .
C26' C21' C26 65.0(10) .
C21 C21' P2 87.4(9) .
C22' C21' P2 103.5(11) .
C26' C21' P2 127.4(12) .
C26 C21' P2 147.9(13) .
C21 C22' C22 98(3) .
C21 C22' C21' 54(2) .
C22 C22' C21' 150.5(16) .
C21 C22' C26 77(2) .
C22 C22' C26 124.5(15) .
C21' C22' C26 62.2(10) .
C21 C22' C23' 135(3) .
C22 C22' C23' 92.5(12) .
C21' C22' C23' 113.0(13) .
C26 C22' C23' 61.6(9) .
C21 C22' P2 42(2) .
C22 C22' P2 111.0(11) .
C21' C22' P2 43.7(7) .
C26 C22' P2 100.7(9) .
C23' C22' P2 156.3(12) .
C25 C23' C24' 38.8(9) .
C25 C23' C22' 110.9(14) .
C24' C23' C22' 116.8(13) .
C25 C23' C24 56.1(10) .
C24' C23' C24 89.1(11) .
C22' C23' C24 117.0(13) .
C25 C23' C26 60.8(10) .
C24' C23' C26 61.4(9) .
C22' C23' C26 56.7(9) .
C24 C23' C26 104.8(12) .
C25 C23' C23 94.5(12) .
C24' C23' C23 132.7(13) .
C22' C23' C23 81.1(10) .
C24 C23' C23 46.1(7) .
C26 C23' C23 109.5(11) .
C25 C23' C22 112.1(13) .
C24' C23' C22 142.2(13) .
C22' C23' C22 38.7(8) .
C24 C23' C22 85.1(9) .
C26 C23' C22 84.1(9) .
C23 C23' C22 43.0(6) .
C25 C23' C21 98.4(11) .
C24' C23' C21 106.8(11) .
C22' C23' C21 12.5(8) .
C24 C23' C21 111.2(11) .
C26 C23' C21 45.6(7) .
C23 C23' C21 82.5(8) .
C22 C23' C21 43.0(6) .
C25 C24' C25' 117.7(19) .
C25 C24' C23' 61.6(14) .
C25' C24' C23' 121.2(12) .
C25 C24' C26 67.6(13) .
C25' C24' C26 64.7(10) .
C23' C24' C26 62.7(9) .
C25 C24' C24 27.5(12) .
C25' C24' C24 143.8(13) .
C23' C24' C24 47.9(8) .
C26 C24' C24 83.7(10) .
C24' C25' C26' 118.7(13) .
C24' C25' C26 61.7(10) .
C26' C25' C26 60.7(9) .
C24' C25' C25 24.0(8) .
C26' C25' C25 106.8(11) .
C26 C25' C25 46.1(7) .
C21' C26' C25' 119.4(13) .
C21' C26' C26 60.8(10) .
C25' C26' C26 64.1(9) .
C32 C31 C36 119.1(6) .
C32 C31 P2 117.3(7) .
C36 C31 P2 123.4(6) .
C31 C32 C33 120.2(8) .
C34 C33 C32 120.7(7) .
C33 C34 C35 119.8(7) .
C34 C35 C36 119.0(9) .
C31 C36 C35 121.2(8) .
C46 C41 C42 118.3(4) .
C46 C41 P1 122.0(4) .
C42 C41 P1 119.7(3) .
C43 C42 C41 120.6(5) .
C44 C43 C42 120.2(5) .
C45 C44 C43 119.9(5) .
C44 C45 C46 120.2(5) .
C45 C46 C41 120.7(5) .
C52 C51 C56 119.0(6) .
C52 C51 P1 121.9(5) .
C56 C51 P1 119.1(5) .
C51 C52 C53 118.5(7) .
C54 C53 C52 120.8(8) .
C53 C54 C55 119.6(7) .
C56 C55 C54 121.2(8) .
C55 C56 C51 120.9(8) .
C66 C61 C62 114.3(4) .
C66 C61 Pt2 122.2(3) .
C62 C61 Pt2 123.3(3) .
F62 C62 C63 116.6(4) .
F62 C62 C61 119.7(4) .
C63 C62 C61 123.6(4) .
F63 C63 C64 120.1(4) .
F63 C63 C62 120.5(5) .
C64 C63 C62 119.4(5) .
F64 C64 C63 120.2(5) .
F64 C64 C65 120.2(5) .
C63 C64 C65 119.6(4) .
F65 C65 C64 119.8(4) .
F65 C65 C66 121.1(5) .
C64 C65 C66 119.1(4) .
F66 C66 C61 120.0(4) .
F66 C66 C65 116.0(4) .
C61 C66 C65 124.0(4) .
C76 C71 C72 120.2(5) .
C76 C71 P3 120.5(4) .
C72 C71 P3 119.2(4) .
C73 C72 C71 119.3(6) .
C72 C73 C74 119.9(6) .
C75 C74 C73 120.1(6) .
C74 C75 C76 120.6(7) .
C71 C76 C75 119.8(6) .
C82 C81 C86 118.6(5) .
C82 C81 P3 122.9(4) .
C86 C81 P3 118.3(4) .
C81 C82 C83 120.2(6) .
C84 C83 C82 120.4(6) .
C83 C84 C85 120.2(6) .
C84 C85 C86 120.1(6) .
C81 C86 C85 120.4(5) .
C92 C91 C96 118.6(4) .
C92 C91 P4 122.8(4) .
C96 C91 P4 118.6(4) .
C91 C92 C93 120.2(6) .
C92 C93 C94 120.3(6) .
C95 C94 C93 119.9(5) .
C94 C95 C96 120.2(6) .
C95 C96 C91 120.7(5) .
C102 C101 C106 117.5(5) .
C102 C101 P4 123.0(4) .
C106 C101 P4 119.2(4) .
C103 C102 C101 120.9(6) .
C104 C103 C102 121.3(6) .
C103 C104 C105 119.1(6) .
C106 C105 C104 120.9(7) .
C105 C106 C101 120.3(6) .
Cl11 C100 Cl12 123.5(7) .
Cl21 C200 Cl22 114.8(5) .
C300 Cl32 Cl31 48.2(5) .
C300 C300 Cl31 106.2(19) 2_564
C300 C300 Cl32 160(2) 2_564
Cl31 C300 Cl32 80.2(9) .
C300 Cl31 Cl32 51.7(7) .

loop_
_geom_bond_atom_site_label_1
_geom_bond_atom_site_label_2
_geom_bond_distance
_geom_bond_site_symmetry_2
Pt1 C1 2.009(4) .
Pt1 C11 2.069(4) .
Pt1 P2 2.2907(15) .
Pt1 P1 2.2976(11) .
Pt1 Pt2 12.9580(2) .
P1 C51 1.812(5) .
P1 C1A 1.825(5) .
P1 C41 1.830(4) .
C1 C2 1.205(6) .
C1A C2A 1.531(7) .
C1B C2B 1.46(2) .
C1B P2 1.804(12) .
Pt2 C8 2.009(4) .
Pt2 C61 2.075(4) .
Pt2 P3 2.3040(11) .
Pt2 P4 2.3069(11) .
P2 C21' 1.674(11) .
P2 C31 1.830(7) .
P2 C21 1.949(12) .
P2 C22' 2.356(14) .
C2 C3 1.379(6) .
C2A C3A 1.536(7) .
C2B C3B 1.552(12) .
C2B C3B' 1.84(2) .
P3 C12A 1.816(5) .
P3 C81 1.828(5) .
P3 C71 1.820(4) .
C3 C4 1.214(7) .
C3A C4A 1.513(8) .
C3B C3B' 1.264(19) .
C3B C4B 1.393(13) .
C3B' C4B 1.103(18) .
P4 C101 1.807(5) .
P4 C91 1.832(4) .
P4 C12B 1.838(5) .
C4 C5 1.365(7) .
C4A C5A 1.518(8) .
C4B C5B 1.524(12) .
C5 C6 1.222(7) .
C5A C6A 1.504(8) .
C5B C6B 1.501(10) .
C6 C7 1.365(6) .
C6A C7A 1.526(8) .
C6B C7B 1.420(12) .
C6B C7B' 1.61(3) .
C7 C8 1.212(6) .
C7A C8A 1.516(7) .
C7B C7B' 1.38(3) .
C7B C8B 1.597(11) .
C7B' C8B 1.72(3) .
C8A C9A 1.500(8) .
C8B C9B 1.493(9) .
C9A C10A 1.531(7) .
C9B C10B 1.501(8) .
C10B C11B 1.519(7) .
C10A C11A 1.526(7) .
C11B C12B 1.532(7) .
C11A C12A 1.547(7) .
C11 C16 1.368(8) .
C11 C12 1.381(7) .
F12 C12 1.355(7) .
C12 C13 1.385(7) .
C13 C14 1.362(11) .
C13 F13 1.359(8) .
F14 C14 1.343(6) .
C14 C15 1.368(10) .
F15 C15 1.352(8) .
C15 C16 1.386(7) .
F16 C16 1.357(7) .
C21 C22' 0.604(18) .
C21 C21' 1.077(19) .
C21 C26 1.408(17) .
C21 C22 1.446(19) .
C21 C23' 1.965(18) .
C22 C22' 1.24(2) .
C22 C23 1.399(16) .
C22 C23' 1.979(19) .
C23 C24 1.334(16) .
C23 C23' 1.82(2) .
C24 C25 1.313(18) .
C24 C23' 1.507(19) .
C24 C24' 2.03(2) .
C25 C24' 0.885(18) .
C25 C23' 1.242(18) .
C25 C26 1.399(16) .
C25 C25' 1.93(2) .
C26 C22' 1.415(19) .
C26 C21' 1.411(16) .
C26 C24' 1.472(17) .
C26 C26' 1.465(19) .
C26 C25' 1.512(19) .
C26 C23' 1.489(19) .
C21' C22' 1.31(2) .
C21' C26' 1.313(18) .
C22' C23' 1.491(18) .
C23' C24' 1.387(19) .
C24' C25' 1.347(19) .
C25' C26' 1.381(17) .
C31 C32 1.385(11) .
C31 C36 1.362(14) .
C32 C33 1.393(8) .
C33 C34 1.363(11) .
C34 C35 1.388(11) .
C35 C36 1.405(11) .
C41 C46 1.392(7) .
C41 C42 1.396(6) .
C42 C43 1.390(7) .
C43 C44 1.381(8) .
C44 C45 1.375(8) .
C45 C46 1.393(7) .
C51 C52 1.397(8) .
C51 C56 1.390(9) .
C52 C53 1.423(9) .
C53 C54 1.371(13) .
C54 C55 1.359(13) .
C55 C56 1.375(9) .
C61 C66 1.377(6) .
C61 C62 1.375(6) .
F62 C62 1.354(6) .
C62 C63 1.392(6) .
F63 C63 1.349(6) .
C63 C64 1.362(8) .
F64 C64 1.346(5) .
C64 C65 1.367(8) .
F65 C65 1.345(6) .
C65 C66 1.387(6) .
F66 C66 1.358(5) .
C71 C76 1.380(8) .
C71 C72 1.401(7) .
C72 C73 1.391(8) .
C73 C74 1.397(12) .
C74 C75 1.365(11) .
C75 C76 1.392(8) .
C81 C82 1.390(7) .
C81 C86 1.391(7) .
C82 C83 1.396(8) .
C83 C84 1.366(10) .
C84 C85 1.372(10) .
C85 C86 1.393(7) .
C91 C92 1.385(7) .
C91 C96 1.400(7) .
C92 C93 1.389(8) .
C93 C94 1.387(10) .
C94 C95 1.365(9) .
C95 C96 1.386(7) .
C101 C102 1.393(7) .
C101 C106 1.394(8) .
C102 C103 1.384(8) .
C103 C104 1.349(10) .
C104 C105 1.377(10) .
C105 C106 1.387(9) .
C100 Cl11 1.625(9) .
C100 Cl12 1.744(11) .
C200 Cl21 1.692(8) .
C200 Cl22 1.721(8) .
Cl32 C300 1.693(14) .
Cl32 Cl31 2.127(19) .
C300 C300 1.34(3) 2_564
C300 Cl31 1.608(15) .

loop_
_geom_torsion_atom_site_label_1
_geom_torsion_atom_site_label_2
_geom_torsion_atom_site_label_3
_geom_torsion_atom_site_label_4
_geom_torsion
_geom_torsion_site_symmetry_1
_geom_torsion_site_symmetry_4
C1 Pt1 P1 C51 -73.9(2) . .
C11 Pt1 P1 C51 109.9(2) . .
P2 Pt1 P1 C51 -50.6(15) . .
Pt2 Pt1 P1 C51 -78.78(18) . .
C1 Pt1 P1 C1A 45.4(2) . .
C11 Pt1 P1 C1A -130.8(2) . .
P2 Pt1 P1 C1A 68.7(15) . .
Pt2 Pt1 P1 C1A 40.50(18) . .
C1 Pt1 P1 C41 166.1(2) . .
C11 Pt1 P1 C41 -10.1(2) . .
P2 Pt1 P1 C41 -170.5(14) . .
Pt2 Pt1 P1 C41 161.26(17) . .
C11 Pt1 C1 C2 13(9) . .
P2 Pt1 C1 C2 89(7) . .
P1 Pt1 C1 C2 -92(7) . .
Pt2 Pt1 C1 C2 -16(5) . .
C51 P1 C1A C2A 176.1(4) . .
C41 P1 C1A C2A -74.4(4) . .
Pt1 P1 C1A C2A 53.0(4) . .
C1 Pt1 Pt2 C8 -40(2) . .
C11 Pt1 Pt2 C8 153.0(16) . .
P2 Pt1 Pt2 C8 -114.8(14) . .
P1 Pt1 Pt2 C8 63.8(13) . .
C1 Pt1 Pt2 C61 150(2) . .
C11 Pt1 Pt2 C61 -17.6(12) . .
P2 Pt1 Pt2 C61 74.5(9) . .
P1 Pt1 Pt2 C61 -106.9(9) . .
C1 Pt1 Pt2 P3 -117.8(17) . .
C11 Pt1 Pt2 P3 75.1(8) . .
P2 Pt1 Pt2 P3 167.21(8) . .
P1 Pt1 Pt2 P3 -14.15(4) . .
C1 Pt1 Pt2 P4 63.4(17) . .
C11 Pt1 Pt2 P4 -103.8(8) . .
P2 Pt1 Pt2 P4 -11.64(8) . .
P1 Pt1 Pt2 P4 167.00(4) . .
C2B C1B P2 C21' -172.2(10) . .
C2B C1B P2 C31 90.1(8) . .
C2B C1B P2 C21 -156.4(9) . .
C2B C1B P2 Pt1 -37.1(10) . .
C2B C1B P2 C22' -147.1(9) . .
C1 Pt1 P2 C21' 57.9(8) . .
C11 Pt1 P2 C21' -125.9(8) . .
P1 Pt1 P2 C21' 34.5(17) . .
Pt2 Pt1 P2 C21' 62.7(8) . .
C1 Pt1 P2 C1B -47.8(6) . .
C11 Pt1 P2 C1B 128.4(6) . .
P1 Pt1 P2 C1B -71.2(16) . .
Pt2 Pt1 P2 C1B -43.0(6) . .
C1 Pt1 P2 C31 -169.9(4) . .
C11 Pt1 P2 C31 6.3(4) . .
P1 Pt1 P2 C31 166.7(14) . .
Pt2 Pt1 P2 C31 -165.1(4) . .
C1 Pt1 P2 C21 77.0(5) . .
C11 Pt1 P2 C21 -106.8(5) . .
P1 Pt1 P2 C21 53.7(16) . .
Pt2 Pt1 P2 C21 81.9(5) . .
C1 Pt1 P2 C22' 65.2(5) . .
C11 Pt1 P2 C22' -118.6(5) . .
P1 Pt1 P2 C22' 41.8(16) . .
Pt2 Pt1 P2 C22' 70.0(4) . .
Pt1 C1 C2 C3 65(29) . .
P1 C1A C2A C3A -171.7(3) . .
P2 C1B C2B C3B -170.5(7) . .
P2 C1B C2B C3B' -153.1(11) . .
C8 Pt2 P3 C12A -50.9(2) . .
C61 Pt2 P3 C12A 127.4(2) . .
P4 Pt2 P3 C12A -17.4(10) . .
Pt1 Pt2 P3 C12A -45.33(19) . .
C8 Pt2 P3 C81 -171.2(2) . .
C61 Pt2 P3 C81 7.1(2) . .
P4 Pt2 P3 C81 -137.6(9) . .
Pt1 Pt2 P3 C81 -165.58(18) . .
C8 Pt2 P3 C71 70.1(2) . .
C61 Pt2 P3 C71 -111.6(2) . .
P4 Pt2 P3 C71 103.7(9) . .
Pt1 Pt2 P3 C71 75.73(17) . .
C1 C2 C3 C4 47(50) . .
C1A C2A C3A C4A 70.4(6) . .
C1B C2B C3B C3B' 162.8(11) . .
C1B C2B C3B C4B -157.8(9) . .
C3B' C2B C3B C4B 39.4(10) . .
C2B C3B C3B' C4B 127.6(11) . .
C4B C3B C3B' C2B -127.6(11) . .
C1B C2B C3B' C4B -78.1(19) . .
C3B C2B C3B' C4B -52.3(13) . .
C1B C2B C3B' C3B -25.8(16) . .
C8 Pt2 P4 C101 -75.7(2) . .
C61 Pt2 P4 C101 106.0(2) . .
P3 Pt2 P4 C101 -109.2(9) . .
Pt1 Pt2 P4 C101 -81.24(18) . .
C8 Pt2 P4 C91 164.2(2) . .
C61 Pt2 P4 C91 -14.1(2) . .
P3 Pt2 P4 C91 130.6(9) . .
Pt1 Pt2 P4 C91 158.62(17) . .
C8 Pt2 P4 C12B 44.5(2) . .
C61 Pt2 P4 C12B -133.7(2) . .
P3 Pt2 P4 C12B 11.0(9) . .
Pt1 Pt2 P4 C12B 38.98(17) . .
C2 C3 C4 C5 23(100) . .
C2A C3A C4A C5A -171.6(5) . .
C2B C3B' C4B C3B 44.0(10) . .
C3B C3B' C4B C5B -98.8(19) . .
C2B C3B' C4B C5B -55(2) . .
C2B C3B C4B C3B' -56.4(13) . .
C3B' C3B C4B C5B 132.5(16) . .
C2B C3B C4B C5B 76.0(14) . .
C3 C4 C5 C6 -67(100) . .
C3A C4A C5A C6A -178.3(5) . .
C3B' C4B C5B C6B 163(2) . .
C3B C4B C5B C6B 88.4(11) . .
C4 C5 C6 C7 -75(51) . .
C4A C5A C6A C7A -170.7(5) . .
C4B C5B C6B C7B -174.8(8) . .
C4B C5B C6B C7B' -112.6(14) . .
C5 C6 C7 C8 -47(45) . .
C5A C6A C7A C8A -174.6(5) . .
C5B C6B C7B C7B' 116.5(16) . .
C5B C6B C7B C8B 174.1(7) . .
C7B' C6B C7B C8B 57.6(15) . .
C8B C7B C7B' C6B -124.1(10) . .
C6B C7B C7B' C8B 124.1(10) . .
C5B C6B C7B' C7B -97.7(14) . .
C7B C6B C7B' C8B -46.9(9) . .
C5B C6B C7B' C8B -144.6(11) . .
C6 C7 C8 Pt2 14(34) . .
C61 Pt2 C8 C7 55(8) . .
P3 Pt2 C8 C7 119(5) . .
P4 Pt2 C8 C7 -60(5) . .
Pt1 Pt2 C8 C7 17(4) . .
C6A C7A C8A C9A -173.9(5) . .
C6B C7B C8B C9B -179.5(8) . .
C7B' C7B C8B C9B -121.9(15) . .
C6B C7B C8B C7B' -57.5(15) . .
C7B C7B' C8B C9B 85.1(15) . .
C6B C7B' C8B C9B 129.1(13) . .
C6B C7B' C8B C7B 44.0(9) . .
C7A C8A C9A C10A -172.4(4) . .
C7B C8B C9B C10B -162.4(7) . .
C7B' C8B C9B C10B 144.6(13) . .
C8B C9B C10B C11B -171.2(7) . .
C8A C9A C10A C11A -56.1(7) . .
C9B C10B C11B C12B 75.2(7) . .
C9A C10A C11A C12A -56.6(7) . .
C1 Pt1 C11 C16 2(3) . .
P2 Pt1 C11 C16 -73.7(4) . .
P1 Pt1 C11 C16 107.3(4) . .
Pt2 Pt1 C11 C16 18.3(11) . .
C1 Pt1 C11 C12 179(100) . .
P2 Pt1 C11 C12 103.5(4) . .
P1 Pt1 C11 C12 -75.5(4) . .
Pt2 Pt1 C11 C12 -164.4(6) . .
C10B C11B C12B P4 -172.6(4) . .
C101 P4 C12B C11B 179.9(4) . .
C91 P4 C12B C11B -71.7(4) . .
Pt2 P4 C12B C11B 53.7(4) . .
C10A C11A C12A P3 -154.1(4) . .
C81 P3 C12A C11A 84.7(4) . .
C71 P3 C12A C11A -167.4(4) . .
Pt2 P3 C12A C11A -41.7(5) . .
C16 C11 C12 F12 179.6(4) . .
Pt1 C11 C12 F12 2.2(7) . .
C16 C11 C12 C13 0.1(7) . .
Pt1 C11 C12 C13 -177.3(4) . .
F12 C12 C13 C14 -178.8(5) . .
C11 C12 C13 C14 0.7(9) . .
F12 C12 C13 F13 -0.5(8) . .
C11 C12 C13 F13 179.0(5) . .
C12 C13 C14 F14 179.7(5) . .
F13 C13 C14 F14 1.4(9) . .
C12 C13 C14 C15 0.4(9) . .
F13 C13 C14 C15 -177.9(5) . .
F14 C14 C15 F15 -2.4(8) . .
C13 C14 C15 F15 177.0(5) . .
F14 C14 C15 C16 178.5(5) . .
C13 C14 C15 C16 -2.1(8) . .
C12 C11 C16 F16 178.5(4) . .
Pt1 C11 C16 F16 -4.0(6) . .
C12 C11 C16 C15 -2.0(7) . .
Pt1 C11 C16 C15 175.5(4) . .
C14 C15 C16 F16 -177.4(5) . .
F15 C15 C16 F16 3.5(7) . .
C14 C15 C16 C11 3.0(8) . .
F15 C15 C16 C11 -176.1(5) . .
C21' P2 C21 C22' 78(4) . .
C1B P2 C21 C22' 48(4) . .
C31 P2 C21 C22' 163(3) . .
Pt1 P2 C21 C22' -77(3) . .
C1B P2 C21 C21' -29.5(14) . .
C31 P2 C21 C21' 85.0(13) . .
Pt1 P2 C21 C21' -154.3(12) . .
C22' P2 C21 C21' -78(4) . .
C21' P2 C21 C26 -22.7(13) . .
C1B P2 C21 C26 -52.2(14) . .
C31 P2 C21 C26 62.3(14) . .
Pt1 P2 C21 C26 -177.0(12) . .
C22' P2 C21 C26 -100(4) . .
C21' P2 C21 C22 151(2) . .
C1B P2 C21 C22 121.7(13) . .
C31 P2 C21 C22 -123.8(13) . .
Pt1 P2 C21 C22 -3.1(15) . .
C22' P2 C21 C22 74(3) . .
C21' P2 C21 C23' 41.9(17) . .
C1B P2 C21 C23' 12.4(19) . .
C31 P2 C21 C23' 126.9(17) . .
Pt1 P2 C21 C23' -112.4(17) . .
C22' P2 C21 C23' -36(3) . .
C21' C21 C22 C22' -21(3) . .
C26 C21 C22 C22' 61(2) . .
P2 C21 C22 C22' -114(3) . .
C23' C21 C22 C22' 34(2) . .
C22' C21 C22 C23 -66(3) . .
C21' C21 C22 C23 -87(3) . .
C26 C21 C22 C23 -5(2) . .
P2 C21 C22 C23 -179.9(12) . .
C23' C21 C22 C23 -31.6(14) . .
C22' C21 C22 C23' -34(2) . .
C21' C21 C22 C23' -56(3) . .
C26 C21 C22 C23' 26.2(12) . .
P2 C21 C22 C23' -148.3(14) . .
C22' C22 C23 C24 -20(2) . .
C21 C22 C23 C24 4(2) . .
C23' C22 C23 C24 -29.1(13) . .
C22' C22 C23 C23' 9.4(14) . .
C21 C22 C23 C23' 33.2(15) . .
C22 C23 C24 C25 1(2) . .
C23' C23 C24 C25 -34.3(13) . .
C22 C23 C24 C23' 35.2(15) . .
C22 C23 C24 C24' 22(2) . .
C23' C23 C24 C24' -13.4(10) . .
C23 C24 C25 C24' 99(2) . .
C23' C24 C25 C24' 55(2) . .
C23 C24 C25 C23' 44.8(16) . .
C24' C24 C25 C23' -55(2) . .
C23 C24 C25 C26 -4(2) . .
C23' C24 C25 C26 -48.8(14) . .
C24' C24 C25 C26 -103(3) . .
C23 C24 C25 C25' 50(6) . .
C23' C24 C25 C25' 6(5) . .
C24' C24 C25 C25' -49(5) . .
C24' C25 C26 C22' -112.2(17) . .
C23' C25 C26 C22' -28.4(14) . .
C24 C25 C26 C22' 22(2) . .
C25' C25 C26 C22' -144.7(16) . .
C24' C25 C26 C21' -81(4) . .
C23' C25 C26 C21' 2(4) . .
C24 C25 C26 C21' 53(5) . .
C25' C25 C26 C21' -114(4) . .
C24' C25 C26 C21 -132.1(19) . .
C23' C25 C26 C21 -48.3(17) . .
C24 C25 C26 C21 2(2) . .
C25' C25 C26 C21 -164.6(19) . .
C23' C25 C26 C24' 83.9(16) . .
C24 C25 C26 C24' 134(2) . .
C25' C25 C26 C24' -32.4(15) . .
C24' C25 C26 C26' 34(2) . .
C23' C25 C26 C26' 118(2) . .
C24 C25 C26 C26' 168.4(17) . .
C25' C25 C26 C26' 1.6(17) . .
C24' C25 C26 C25' 32.4(15) . .
C23' C25 C26 C25' 116.3(13) . .
C24 C25 C26 C25' 166.7(16) . .
C24' C25 C26 C23' -83.9(16) . .
C24 C25 C26 C23' 50.5(15) . .
C25' C25 C26 C23' -116.3(13) . .
C22' C21 C26 C25 51(3) . .
C21' C21 C26 C25 156.1(18) . .
C22 C21 C26 C25 2(2) . .
P2 C21 C26 C25 177.1(12) . .
C23' C21 C26 C25 35.5(13) . .
C21' C21 C26 C22' 105(3) . .
C22 C21 C26 C22' -49(2) . .
P2 C21 C26 C22' 126(3) . .
C23' C21 C26 C22' -16(3) . .
C22' C21 C26 C21' -105(3) . .
C22 C21 C26 C21' -153.7(19) . .
P2 C21 C26 C21' 21.0(11) . .
C23' C21 C26 C21' -120.7(14) . .
C22' C21 C26 C24' 8(4) . .
C21' C21 C26 C24' 113(2) . .
C22 C21 C26 C24' -41(3) . .
P2 C21 C26 C24' 133.7(18) . .
C23' C21 C26 C24' -7.9(18) . .
C22' C21 C26 C26' -119(3) . .
C21' C21 C26 C26' -14.6(14) . .
C22 C21 C26 C26' -168.3(13) . .
P2 C21 C26 C26' 6.4(16) . .
C23' C21 C26 C26' -135.2(14) . .
C22' C21 C26 C25' -97(3) . .
C21' C21 C26 C25' 8(3) . .
C22 C21 C26 C25' -146(2) . .
P2 C21 C26 C25' 29(3) . .
C23' C21 C26 C25' -113(3) . .
C22' C21 C26 C23' 16(3) . .
C21' C21 C26 C23' 120.7(14) . .
C22 C21 C26 C23' -33.1(14) . .
P2 C21 C26 C23' 141.6(12) . .
C26 C21 C21' C22' -73(2) . .
C22 C21 C21' C22' 18(2) . .
P2 C21 C21' C22' 127(2) . .
C23' C21 C21' C22' -33(2) . .
C22' C21 C21' C26' 95(3) . .
C26 C21 C21' C26' 21.1(18) . .
C22 C21 C21' C26' 113(3) . .
P2 C21 C21' C26' -139(2) . .
C23' C21 C21' C26' 62(2) . .
C22' C21 C21' C26 73(2) . .
C22 C21 C21' C26 92(3) . .
P2 C21 C21' C26 -159.6(11) . .
C23' C21 C21' C26 40.8(9) . .
C22' C21 C21' P2 -127(2) . .
C26 C21 C21' P2 159.6(11) . .
C22 C21 C21' P2 -109(3) . .
C23' C21 C21' P2 -159.6(8) . .
C25 C26 C21' C21 -66(4) . .
C22' C26 C21' C21 -29.4(13) . .
C24' C26 C21' C21 -123(2) . .
C26' C26 C21' C21 162.1(17) . .
C25' C26 C21' C21 -175.8(15) . .
C23' C26 C21' C21 -64.1(15) . .
C25 C26 C21' C22' -37(4) . .
C21 C26 C21' C22' 29.4(13) . .
C24' C26 C21' C22' -93(2) . .
C26' C26 C21' C22' -168.5(16) . .
C25' C26 C21' C22' -146.4(15) . .
C23' C26 C21' C22' -34.7(13) . .
C25 C26 C21' C26' 132(4) . .
C22' C26 C21' C26' 168.5(16) . .
C21 C26 C21' C26' -162.1(17) . .
C24' C26 C21' C26' 75.2(19) . .
C25' C26 C21' C26' 22.1(12) . .
C23' C26 C21' C26' 133.8(14) . .
C25 C26 C21' P2 -107(4) . .
C22' C26 C21' P2 -70(2) . .
C21 C26 C21' P2 -41(2) . .
C24' C26 C21' P2 -163.7(17) . .
C26' C26 C21' P2 121(2) . .
C25' C26 C21' P2 143.3(19) . .
C23' C26 C21' P2 -105(2) . .
C1B P2 C21' C21 153.2(13) . .
C31 P2 C21' C21 -101.9(12) . .
Pt1 P2 C21' C21 35.2(16) . .
C22' P2 C21' C21 21.9(12) . .
C1B P2 C21' C22' 131.2(12) . .
C31 P2 C21' C22' -123.8(12) . .
C21 P2 C21' C22' -21.9(12) . .
Pt1 P2 C21' C22' 13.3(16) . .
C1B P2 C21' C26' -67.0(16) . .
C31 P2 C21' C26' 37.9(17) . .
C21 P2 C21' C26' 140(2) . .
Pt1 P2 C21' C26' 175.0(12) . .
C22' P2 C21' C26' 162(2) . .
C1B P2 C21' C26 -170(2) . .
C31 P2 C21' C26 -65(2) . .
C21 P2 C21' C26 37.3(19) . .
Pt1 P2 C21' C26 72(2) . .
C22' P2 C21' C26 59(2) . .
C21' C21 C22' C22 171.3(12) . .
C26 C21 C22' C22 -123.8(14) . .
P2 C21 C22' C22 113(2) . .
C23' C21 C22' C22 -101(4) . .
C26 C21 C22' C21' 64.9(13) . .
C22 C21 C22' C21' -171.3(12) . .
P2 C21 C22' C21' -58(2) . .
C23' C21 C22' C21' 88(4) . .
C21' C21 C22' C26 -64.9(13) . .
C22 C21 C22' C26 123.8(14) . .
P2 C21 C22' C26 -123(2) . .
C23' C21 C22' C26 23(4) . .
C21' C21 C22' C23' -88(4) . .
C26 C21 C22' C23' -23(4) . .
C22 C21 C22' C23' 101(4) . .
P2 C21 C22' C23' -146(2) . .
C21' C21 C22' P2 58(2) . .
C26 C21 C22' P2 123(2) . .
C22 C21 C22' P2 -113(2) . .
C23' C21 C22' P2 146(2) . .
C23 C22 C22' C21 125(2) . .
C23' C22 C22' C21 136(3) . .
C23 C22 C22' C21' 139(3) . .
C21 C22 C22' C21' 14(2) . .
C23' C22 C22' C21' 150(4) . .
C23 C22 C22' C26 46(2) . .
C21 C22 C22' C26 -79(3) . .
C23' C22 C22' C26 56.7(13) . .
C23 C22 C22' C23' -11.1(16) . .
C21 C22 C22' C23' -136(3) . .
C23 C22 C22' P2 166.1(10) . .
C21 C22 C22' P2 41.2(19) . .
C23' C22 C22' P2 177.2(15) . .
C26' C21' C22' C21 -107(3) . .
C26 C21' C22' C21 -94(3) . .
P2 C21' C22' C21 55(2) . .
C21 C21' C22' C22 -18(3) . .
C26' C21' C22' C22 -125(3) . .
C26 C21' C22' C22 -112(3) . .
P2 C21' C22' C22 37(4) . .
C21 C21' C22' C26 94(3) . .
C26' C21' C22' C26 -13.0(18) . .
P2 C21' C22' C26 149.0(13) . .
C21 C21' C22' C23' 130(3) . .
C26' C21' C22' C23' 23(3) . .
C26 C21' C22' C23' 36.0(13) . .
P2 C21' C22' C23' -174.9(11) . .
C21 C21' C22' P2 -55(2) . .
C26' C21' C22' P2 -162(2) . .
C26 C21' C22' P2 -149.0(13) . .
C25 C26 C22' C21 -137(3) . .
C21' C26 C22' C21 56(2) . .
C24' C26 C22' C21 -174(3) . .
C26' C26 C22' C21 66(3) . .
C25' C26 C22' C21 122(3) . .
C23' C26 C22' C21 -162(3) . .
C25 C26 C22' C22 -47(2) . .
C21' C26 C22' C22 146(2) . .
C21 C26 C22' C22 90(3) . .
C24' C26 C22' C22 -84(2) . .
C26' C26 C22' C22 156.1(15) . .
C25' C26 C22' C22 -147.8(19) . .
C23' C26 C22' C22 -71.8(17) . .
C25 C26 C22' C21' 166.7(15) . .
C21 C26 C22' C21' -56(2) . .
C24' C26 C22' C21' 129.6(16) . .
C26' C26 C22' C21' 9.9(13) . .
C25' C26 C22' C21' 66(2) . .
C23' C26 C22' C21' 142.0(15) . .
C25 C26 C22' C23' 24.7(12) . .
C21' C26 C22' C23' -142.0(15) . .
C21 C26 C22' C23' 162(3) . .
C24' C26 C22' C23' -12.4(14) . .
C26' C26 C22' C23' -132.1(14) . .
C25' C26 C22' C23' -76(2) . .
C25 C26 C22' P2 -172.1(10) . .
C21' C26 C22' P2 21.2(9) . .
C21 C26 C22' P2 -35(2) . .
C24' C26 C22' P2 150.8(11) . .
C26' C26 C22' P2 31.1(13) . .
C25' C26 C22' P2 87(2) . .
C23' C26 C22' P2 163.2(12) . .
C21' P2 C22' C21 -84(3) . .
C1B P2 C22' C21 -135(3) . .
C31 P2 C22' C21 -19(4) . .
Pt1 P2 C22' C21 106(3) . .
C21' P2 C22' C22 -161(2) . .
C1B P2 C22' C22 147.6(12) . .
C31 P2 C22' C22 -96.1(12) . .
C21 P2 C22' C22 -77(4) . .
Pt1 P2 C22' C22 28.5(13) . .
C1B P2 C22' C21' -51.0(13) . .
C31 P2 C22' C21' 65.3(13) . .
C21 P2 C22' C21' 84(3) . .
Pt1 P2 C22' C21' -170.2(12) . .
C21' P2 C22' C26 -27.6(12) . .
C1B P2 C22' C26 -78.6(11) . .
C31 P2 C22' C26 37.7(12) . .
C21 P2 C22' C26 56(3) . .
Pt1 P2 C22' C26 162.2(10) . .
C21' P2 C22' C23' 12(3) . .
C1B P2 C22' C23' -39(3) . .
C31 P2 C22' C23' 77(3) . .
C21 P2 C22' C23' 96(4) . .
Pt1 P2 C22' C23' -159(3) . .
C24 C25 C23' C24' 143.6(17) . .
C26 C25 C23' C24' -79.6(14) . .
C25' C25 C23' C24' -35.1(12) . .
C24' C25 C23' C22' 107.2(17) . .
C24 C25 C23' C22' -109.2(14) . .
C26 C25 C23' C22' 27.6(13) . .
C25' C25 C23' C22' 72.1(14) . .
C24' C25 C23' C24 -143.6(17) . .
C26 C25 C23' C24 136.7(12) . .
C25' C25 C23' C24 -178.8(12) . .
C24' C25 C23' C26 79.6(14) . .
C24 C25 C23' C26 -136.7(12) . .
C25' C25 C23' C26 44.5(9) . .
C24' C25 C23' C23 -170.6(14) . .
C24 C25 C23' C23 -26.9(9) . .
C26 C25 C23' C23 109.8(10) . .
C25' C25 C23' C23 154.3(8) . .
C24' C25 C23' C22 148.9(14) . .
C24 C25 C23' C22 -67.5(11) . .
C26 C25 C23' C22 69.2(11) . .
C25' C25 C23' C22 113.8(10) . .
C24' C25 C23' C21 106.4(15) . .
C24 C25 C23' C21 -109.9(11) . .
C26 C25 C23' C21 26.8(10) . .
C25' C25 C23' C21 71.3(10) . .
C21 C22' C23' C25 -4(5) . .
C22 C22' C23' C25 99.6(16) . .
C21' C22' C23' C25 -65(2) . .
C26 C22' C23' C25 -28.9(14) . .
P2 C22' C23' C25 -74(3) . .
C21 C22' C23' C24' 39(5) . .
C22 C22' C23' C24' 141.7(16) . .
C21' C22' C23' C24' -23(2) . .
C26 C22' C23' C24' 13.3(15) . .
P2 C22' C23' C24' -32(4) . .
C21 C22' C23' C24 -65(5) . .
C22 C22' C23' C24 38.0(17) . .
C21' C22' C23' C24 -126.7(16) . .
C26 C22' C23' C24 -90.5(14) . .
P2 C22' C23' C24 -135(3) . .
C21 C22' C23' C26 25(4) . .
C22 C22' C23' C26 128.5(15) . .
C21' C22' C23' C26 -36.3(14) . .
P2 C22' C23' C26 -45(3) . .
C21 C22' C23' C23 -95(4) . .
C22 C22' C23' C23 8.1(12) . .
C21' C22' C23' C23 -156.6(15) . .
C26 C22' C23' C23 -120.4(11) . .
P2 C22' C23' C23 -165(3) . .
C21 C22' C23' C22 -103(5) . .
C21' C22' C23' C22 -165(2) . .
C26 C22' C23' C22 -128.5(15) . .
P2 C22' C23' C22 -173(4) . .
C22 C22' C23' C21 103(5) . .
C21' C22' C23' C21 -62(4) . .
C26 C22' C23' C21 -25(4) . .
P2 C22' C23' C21 -70(4) . .
C23 C24 C23' C25 -141.2(14) . .
C24' C24 C23' C25 21.8(10) . .
C25 C24 C23' C24' -21.8(10) . .
C23 C24 C23' C24' -163.0(12) . .
C25 C24 C23' C22' 98.1(15) . .
C23 C24 C23' C22' -43.1(14) . .
C24' C24 C23' C22' 119.9(16) . .
C25 C24 C23' C26 38.3(11) . .
C23 C24 C23' C26 -102.9(11) . .
C24' C24 C23' C26 60.1(10) . .
C25 C24 C23' C23 141.2(14) . .
C24' C24 C23' C23 163.0(12) . .
C25 C24 C23' C22 120.8(12) . .
C23 C24 C23' C22 -20.4(9) . .
C24' C24 C23' C22 142.6(12) . .
C25 C24 C23' C21 85.9(12) . .
C23 C24 C23' C21 -55.3(11) . .
C24' C24 C23' C21 107.7(13) . .
C22' C26 C23' C25 148.9(15) . .
C21' C26 C23' C25 -179.0(15) . .
C21 C26 C23' C25 141.4(14) . .
C24' C26 C23' C25 -44.6(10) . .
C26' C26 C23' C25 -122.5(17) . .
C25' C26 C23' C25 -67.1(13) . .
C25 C26 C23' C24' 44.6(10) . .
C22' C26 C23' C24' -166.5(15) . .
C21' C26 C23' C24' -134.4(15) . .
C21 C26 C23' C24' -174.0(14) . .
C26' C26 C23' C24' -77.9(17) . .
C25' C26 C23' C24' -22.5(12) . .
C25 C26 C23' C22' -148.9(15) . .
C21' C26 C23' C22' 32.1(13) . .
C21 C26 C23' C22' -7.5(13) . .
C24' C26 C23' C22' 166.5(15) . .
C26' C26 C23' C22' 88.6(17) . .
C25' C26 C23' C22' 144.1(14) . .
C25 C26 C23' C24 -36.0(11) . .
C22' C26 C23' C24 112.8(13) . .
C21' C26 C23' C24 144.9(12) . .
C21 C26 C23' C24 105.4(12) . .
C24' C26 C23' C24 -80.6(12) . .
C26' C26 C23' C24 -158.6(13) . .
C25' C26 C23' C24 -103.1(12) . .
C25 C26 C23' C23 -84.2(12) . .
C22' C26 C23' C23 64.7(11) . .
C21' C26 C23' C23 96.8(13) . .
C21 C26 C23' C23 57.2(11) . .
C24' C26 C23' C23 -128.8(13) . .
C26' C26 C23' C23 153.3(13) . .
C25' C26 C23' C23 -151.2(10) . .
C25 C26 C23' C22 -119.4(12) . .
C22' C26 C23' C22 29.5(10) . .
C21' C26 C23' C22 61.6(12) . .
C21 C26 C23' C22 22.0(10) . .
C24' C26 C23' C22 -164.0(12) . .
C26' C26 C23' C22 118.1(15) . .
C25' C26 C23' C22 173.5(10) . .
C25 C26 C23' C21 -141.4(14) . .
C22' C26 C23' C21 7.5(13) . .
C21' C26 C23' C21 39.6(10) . .
C24' C26 C23' C21 174.0(14) . .
C26' C26 C23' C21 96.1(16) . .
C25' C26 C23' C21 151.5(15) . .
C24 C23 C23' C25 31.4(11) . .
C22 C23 C23' C25 -117.9(12) . .
C24 C23 C23' C24' 23.4(16) . .
C22 C23 C23' C24' -126.0(17) . .
C24 C23 C23' C22' 141.9(13) . .
C22 C23 C23' C22' -7.4(11) . .
C22 C23 C23' C24 -149.3(13) . .
C24 C23 C23' C26 92.0(12) . .
C22 C23 C23' C26 -57.3(11) . .
C24 C23 C23' C22 149.3(13) . .
C24 C23 C23' C21 129.3(11) . .
C22 C23 C23' C21 -20.0(9) . .
C22' C22 C23' C25 -96.3(17) . .
C23 C22 C23' C25 71.9(13) . .
C21 C22 C23' C25 -78.3(14) . .
C22' C22 C23' C24' -64(2) . .
C23 C22 C23' C24' 104(2) . .
C21 C22 C23' C24' -46(2) . .
C23 C22 C23' C22' 168.2(17) . .
C21 C22 C23' C22' 18.1(13) . .
C22' C22 C23' C24 -146.6(16) . .
C23 C22 C23' C24 21.6(10) . .
C21 C22 C23' C24 -128.5(12) . .
C22' C22 C23' C26 -41.1(13) . .
C23 C22 C23' C26 127.1(12) . .
C21 C22 C23' C26 -23.1(10) . .
C22' C22 C23' C23 -168.2(17) . .
C21 C22 C23' C23 -150.2(13) . .
C22' C22 C23' C21 -18.1(13) . .
C23 C22 C23' C21 150.2(13) . .
C22' C21 C23' C25 177(5) . .
C21' C21 C23' C25 -86.6(16) . .
C26 C21 C23' C25 -33.4(13) . .
C22 C21 C23' C25 113.5(14) . .
P2 C21 C23' C25 -121.8(18) . .
C22' C21 C23' C24' -144(5) . .
C21' C21 C23' C24' -47.7(17) . .
C26 C21 C23' C24' 5.5(13) . .
C22 C21 C23' C24' 152.4(14) . .
P2 C21 C23' C24' -83(2) . .
C21' C21 C23' C22' 97(5) . .
C26 C21 C23' C22' 150(5) . .
C22 C21 C23' C22' -63(4) . .
P2 C21 C23' C22' 62(4) . .
C22' C21 C23' C24 120(5) . .
C21' C21 C23' C24 -143.4(14) . .
C26 C21 C23' C24 -90.2(13) . .
C22 C21 C23' C24 56.7(12) . .
P2 C21 C23' C24 -178.5(14) . .
C22' C21 C23' C26 -150(5) . .
C21' C21 C23' C26 -53.2(14) . .
C22 C21 C23' C26 146.9(14) . .
P2 C21 C23' C26 -88.4(19) . .
C22' C21 C23' C23 83(4) . .
C21' C21 C23' C23 179.9(13) . .
C26 C21 C23' C23 -126.9(12) . .
C22 C21 C23' C23 20.0(9) . .
P2 C21 C23' C23 144.7(17) . .
C22' C21 C23' C22 63(4) . .
C21' C21 C23' C22 159.9(17) . .
C26 C21 C23' C22 -146.9(14) . .
P2 C21 C23' C22 125(2) . .
C23' C25 C24' C25' -112.4(16) . .
C24 C25 C24' C25' -164.5(15) . .
C26 C25 C24' C25' -42.4(15) . .
C24 C25 C24' C23' -52.1(19) . .
C26 C25 C24' C23' 70.0(9) . .
C25' C25 C24' C23' 112.4(16) . .
C23' C25 C24' C26 -70.0(9) . .
C24 C25 C24' C26 -122(2) . .
C25' C25 C24' C26 42.4(15) . .
C23' C25 C24' C24 52.1(19) . .
C26 C25 C24' C24 122(2) . .
C25' C25 C24' C24 164.5(15) . .
C22' C23' C24' C25 -90.6(18) . .
C24 C23' C24' C25 29.5(14) . .
C26 C23' C24' C25 -78.0(15) . .
C23 C23' C24' C25 12.8(19) . .
C22 C23' C24' C25 -51(2) . .
C21 C23' C24' C25 -82.4(16) . .
C25 C23' C24' C25' 107(2) . .
C22' C23' C24' C25' 16(2) . .
C24 C23' C24' C25' 136.4(17) . .
C26 C23' C24' C25' 28.9(16) . .
C23 C23' C24' C25' 119.7(18) . .
C22 C23' C24' C25' 56(3) . .
C21 C23' C24' C25' 24(2) . .
C25 C23' C24' C26 78.0(15) . .
C22' C23' C24' C26 -12.6(14) . .
C24 C23' C24' C26 107.4(12) . .
C23 C23' C24' C26 90.8(16) . .
C22 C23' C24' C26 26.6(19) . .
C21 C23' C24' C26 -4.5(11) . .
C25 C23' C24' C24 -29.5(14) . .
C22' C23' C24' C24 -120.0(17) . .
C26 C23' C24' C24 -107.4(12) . .
C23 C23' C24' C24 -16.6(11) . .
C22 C23' C24' C24 -80.8(19) . .
C21 C23' C24' C24 -111.9(13) . .
C22' C26 C24' C25 81.8(19) . .
C21' C26 C24' C25 148(2) . .
C21 C26 C24' C25 78(3) . .
C26' C26 C24' C25 -157.0(16) . .
C25' C26 C24' C25 -138.7(18) . .
C23' C26 C24' C25 68.6(15) . .
C25 C26 C24' C25' 138.7(18) . .
C22' C26 C24' C25' -139.5(16) . .
C21' C26 C24' C25' -73.1(19) . .
C21 C26 C24' C25' -143(2) . .
C26' C26 C24' C25' -18.3(12) . .
C23' C26 C24' C25' -152.7(15) . .
C25 C26 C24' C23' -68.6(15) . .
C22' C26 C24' C23' 13.2(15) . .
C21' C26 C24' C23' 79.6(19) . .
C21 C26 C24' C23' 10(2) . .
C26' C26 C24' C23' 134.4(14) . .
C25' C26 C24' C23' 152.7(15) . .
C25 C26 C24' C24 -23.2(12) . .
C22' C26 C24' C24 58.6(14) . .
C21' C26 C24' C24 125.0(18) . .
C21 C26 C24' C24 55(2) . .
C26' C26 C24' C24 179.8(11) . .
C25' C26 C24' C24 -161.9(12) . .
C23' C26 C24' C24 45.4(9) . .
C23 C24 C24' C25 -91(3) . .
C23' C24 C24' C25 -111(2) . .
C25 C24 C24' C25' 24(2) . .
C23 C24 C24' C25' -67(2) . .
C23' C24 C24' C25' -87(2) . .
C25 C24 C24' C23' 111(3) . .
C23 C24 C24' C23' 19.5(14) . .
C25 C24 C24' C26 52(2) . .
C23 C24 C24' C26 -39.1(15) . .
C23' C24 C24' C26 -58.5(11) . .
C25 C24' C25' C26' 65(2) . .
C23' C24' C25' C26' -7(3) . .
C26 C24' C25' C26' 21.5(15) . .
C24 C24' C25' C26' 53(3) . .
C25 C24' C25' C26 43.6(17) . .
C23' C24' C25' C26 -28.4(15) . .
C24 C24' C25' C26 31.5(18) . .
C23' C24' C25' C25 -72.0(19) . .
C26 C24' C25' C25 -43.6(17) . .
C24 C24' C25' C25 -12.0(12) . .
C25 C26 C25' C24' -22.9(11) . .
C22' C26 C25' C24' 85(2) . .
C21' C26 C25' C24' 136.6(14) . .
C21 C26 C25' C24' 131(3) . .
C26' C26 C25' C24' 158.4(15) . .
C23' C26 C25' C24' 23.1(12) . .
C25 C26 C25' C26' 178.7(13) . .
C22' C26 C25' C26' -73(2) . .
C21' C26 C25' C26' -21.8(12) . .
C21 C26 C25' C26' -28(3) . .
C24' C26 C25' C26' -158.4(15) . .
C23' C26 C25' C26' -135.3(13) . .
C22' C26 C25' C25 108(2) . .
C21' C26 C25' C25 159.5(15) . .
C21 C26 C25' C25 154(3) . .
C24' C26 C25' C25 22.9(11) . .
C26' C26 C25' C25 -178.7(13) . .
C23' C26 C25' C25 46.0(9) . .
C23' C25 C25' C24' 65.9(19) . .
C24 C25 C25' C24' 60(5) . .
C26 C25 C25' C24' 123(2) . .
C24' C25 C25' C26' -124(2) . .
C23' C25 C25' C26' -58.0(15) . .
C24 C25 C25' C26' -63(6) . .
C26 C25 C25' C26' -1.2(12) . .
C24' C25 C25' C26 -123(2) . .
C23' C25 C25' C26 -56.8(12) . .
C24 C25 C25' C26 -62(5) . .
C21 C21' C26' C25' -49(3) . .
C22' C21' C26' C25' -14(3) . .
C26 C21' C26' C25' -27.1(15) . .
P2 C21' C26' C25' -172.2(13) . .
C21 C21' C26' C26 -21.5(18) . .
C22' C21' C26' C26 12.7(18) . .
P2 C21' C26' C26 -145.1(17) . .
C24' C25' C26' C21' 5(2) . .
C26 C25' C26' C21' 26.2(15) . .
C25 C25' C26' C21' 27.2(19) . .
C24' C25' C26' C26 -21.7(15) . .
C25 C25' C26' C26 1.0(10) . .
C25 C26 C26' C21' -156(2) . .
C22' C26 C26' C21' -10.0(13) . .
C21 C26 C26' C21' 12.6(12) . .
C24' C26 C26' C21' -135.8(14) . .
C25' C26 C26' C21' -153.8(15) . .
C23' C26 C26' C21' -78.4(17) . .
C25 C26 C26' C25' -2(2) . .
C22' C26 C26' C25' 143.8(15) . .
C21' C26 C26' C25' 153.8(15) . .
C21 C26 C26' C25' 166.5(14) . .
C24' C26 C26' C25' 18.0(12) . .
C23' C26 C26' C25' 75.4(16) . .
C21' P2 C31 C32 73.7(7) . .
C1B P2 C31 C32 160.2(7) . .
C21 P2 C31 C32 39.9(7) . .
Pt1 P2 C31 C32 -73.2(5) . .
C22' P2 C31 C32 43.8(7) . .
C21' P2 C31 C36 -111.7(8) . .
C1B P2 C31 C36 -25.1(8) . .
C21 P2 C31 C36 -145.5(7) . .
Pt1 P2 C31 C36 101.5(5) . .
C22' P2 C31 C36 -141.6(7) . .
C36 C31 C32 C33 -0.9(9) . .
P2 C31 C32 C33 174.0(4) . .
C31 C32 C33 C34 -0.5(9) . .
C32 C33 C34 C35 1.4(9) . .
C33 C34 C35 C36 -1.0(10) . .
C32 C31 C36 C35 1.4(10) . .
P2 C31 C36 C35 -173.2(5) . .
C34 C35 C36 C31 -0.5(11) . .
C51 P1 C41 C46 0.4(5) . .
C1A P1 C41 C46 -110.7(4) . .
Pt1 P1 C41 C46 125.1(4) . .
C51 P1 C41 C42 -178.6(4) . .
C1A P1 C41 C42 70.2(4) . .
Pt1 P1 C41 C42 -54.0(4) . .
C46 C41 C42 C43 1.9(7) . .
P1 C41 C42 C43 -179.0(4) . .
C41 C42 C43 C44 -1.2(7) . .
C42 C43 C44 C45 0.0(8) . .
C43 C44 C45 C46 0.6(9) . .
C44 C45 C46 C41 0.1(8) . .
C42 C41 C46 C45 -1.3(7) . .
P1 C41 C46 C45 179.6(4) . .
C1A P1 C51 C52 27.1(5) . .
C41 P1 C51 C52 -83.2(5) . .
Pt1 P1 C51 C52 149.6(4) . .
C1A P1 C51 C56 -155.3(5) . .
C41 P1 C51 C56 94.4(5) . .
Pt1 P1 C51 C56 -32.8(5) . .
C56 C51 C52 C53 -1.5(9) . .
P1 C51 C52 C53 176.1(5) . .
C51 C52 C53 C54 0.7(10) . .
C52 C53 C54 C55 0.2(12) . .
C53 C54 C55 C56 -0.2(13) . .
C54 C55 C56 C51 -0.7(12) . .
C52 C51 C56 C55 1.5(10) . .
P1 C51 C56 C55 -176.2(6) . .
C8 Pt2 C61 C66 -13(5) . .
P3 Pt2 C61 C66 -76.3(3) . .
P4 Pt2 C61 C66 102.3(3) . .
Pt1 Pt2 C61 C66 16.5(11) . .
C8 Pt2 C61 C62 163(5) . .
P3 Pt2 C61 C62 98.9(4) . .
P4 Pt2 C61 C62 -82.5(4) . .
Pt1 Pt2 C61 C62 -168.3(6) . .
C66 C61 C62 F62 176.9(4) . .
Pt2 C61 C62 F62 1.4(6) . .
C66 C61 C62 C63 -0.2(7) . .
Pt2 C61 C62 C63 -175.8(4) . .
F62 C62 C63 F63 2.0(8) . .
C61 C62 C63 F63 179.3(5) . .
F62 C62 C63 C64 -177.1(5) . .
C61 C62 C63 C64 0.1(8) . .
F63 C63 C64 F64 -0.1(8) . .
C62 C63 C64 F64 179.0(5) . .
F63 C63 C64 C65 -178.7(5) . .
C62 C63 C64 C65 0.4(8) . .
F64 C64 C65 F65 -0.1(8) . .
C63 C64 C65 F65 178.5(5) . .
F64 C64 C65 C66 -179.4(5) . .
C63 C64 C65 C66 -0.8(8) . .
C62 C61 C66 F66 -179.4(4) . .
Pt2 C61 C66 F66 -3.8(6) . .
C62 C61 C66 C65 -0.2(6) . .
Pt2 C61 C66 C65 175.4(3) . .
F65 C65 C66 F66 0.7(7) . .
C64 C65 C66 F66 180.0(4) . .
F65 C65 C66 C61 -178.6(4) . .
C64 C65 C66 C61 0.7(7) . .
C12A P3 C71 C76 132.1(5) . .
C81 P3 C71 C76 -118.9(5) . .
Pt2 P3 C71 C76 6.9(5) . .
C12A P3 C71 C72 -49.2(5) . .
C81 P3 C71 C72 59.9(4) . .
Pt2 P3 C71 C72 -174.4(4) . .
C76 C71 C72 C73 -0.6(8) . .
P3 C71 C72 C73 -179.3(5) . .
C71 C72 C73 C74 0.0(10) . .
C72 C73 C74 C75 1.1(12) . .
C73 C74 C75 C76 -1.5(12) . .
C72 C71 C76 C75 0.2(9) . .
P3 C71 C76 C75 178.9(5) . .
C74 C75 C76 C71 0.8(11) . .
C12A P3 C81 C82 -25.6(4) . .
C71 P3 C81 C82 -135.7(4) . .
Pt2 P3 C81 C82 99.4(4) . .
C12A P3 C81 C86 160.0(4) . .
C71 P3 C81 C86 49.9(4) . .
Pt2 P3 C81 C86 -75.0(4) . .
C86 C81 C82 C83 1.5(7) . .
P3 C81 C82 C83 -173.0(4) . .
C81 C82 C83 C84 -0.8(8) . .
C82 C83 C84 C85 -0.2(9) . .
C83 C84 C85 C86 0.6(9) . .
C82 C81 C86 C85 -1.1(7) . .
P3 C81 C86 C85 173.6(4) . .
C84 C85 C86 C81 0.0(8) . .
C101 P4 C91 C92 -2.4(5) . .
C12B P4 C91 C92 -111.8(4) . .
Pt2 P4 C91 C92 124.2(4) . .
C101 P4 C91 C96 178.0(4) . .
C12B P4 C91 C96 68.7(4) . .
Pt2 P4 C91 C96 -55.4(4) . .
C96 C91 C92 C93 -0.9(8) . .
P4 C91 C92 C93 179.5(4) . .
C91 C92 C93 C94 -0.1(9) . .
C92 C93 C94 C95 1.6(10) . .
C93 C94 C95 C96 -2.0(9) . .
C94 C95 C96 C91 0.9(8) . .
C92 C91 C96 C95 0.6(7) . .
P4 C91 C96 C95 -179.9(4) . .
C91 P4 C101 C102 -90.2(4) . .
C12B P4 C101 C102 19.1(5) . .
Pt2 P4 C101 C102 143.6(4) . .
C91 P4 C101 C106 82.6(5) . .
C12B P4 C101 C106 -168.1(5) . .
Pt2 P4 C101 C106 -43.6(5) . .
C106 C101 C102 C103 0.1(8) . .
P4 C101 C102 C103 173.0(4) . .
C101 C102 C103 C104 -1.5(10) . .
C102 C103 C104 C105 0.9(12) . .
C103 C104 C105 C106 1.2(14) . .
C104 C105 C106 C101 -2.7(13) . .
C102 C101 C106 C105 2.0(10) . .
P4 C101 C106 C105 -171.2(7) . .
Cl31 Cl32 C300 C300 -110(5) . 2_564
C300 C300 Cl31 Cl32 160(2) 2_564 .
